data_1573770
loop_
_publ_author_name
'Wang, Zhen'
'Yu, Jiahui'
'Zhang, Jie'
'Zhang, Dengsong'
'Qiu, Zaozao'
'Xie, Zuowei'

_publ_section_title
;
 Palladium-Catalyzed Intramolecular Aerobic Oxidative Cross-Coupling of
 BH/CH between o-Carborane and Arenes
;
_journal_name_full 'Chemical Science'
_journal_paper_doi 10.1039/D4SC08496A
_journal_year 2025
_chemical_formula_moiety 'C14 H18 B10'
_chemical_formula_sum 'C14 H18 B10'
_chemical_formula_weight 294.38
_space_group_crystal_system monoclinic
_space_group_IT_number 14
_space_group_name_Hall '-P 2ybc'
_space_group_name_H-M_alt 'P 1 21/c 1'
_atom_sites_solution_hydrogens geom
_atom_sites_solution_primary dual
_audit_creation_date 2024-04-18
_audit_creation_method
;
Olex2 1.5
(compiled 2024.02.16 svn.r378c4104 for OlexSys, GUI svn.r6928)
;
_audit_update_record
;
2024-11-29 deposited with the CCDC.	2025-01-23 downloaded from the CCDC.
;
_cell_angle_alpha 90
_cell_angle_beta 92.7730(10)
_cell_angle_gamma 90
_cell_formula_units_Z 8
_cell_length_a 11.0634(2)
_cell_length_b 14.0548(2)
_cell_length_c 20.6273(3)
_cell_measurement_reflns_used 9984
_cell_measurement_temperature 170.00
_cell_measurement_theta_max 54.949
_cell_measurement_theta_min 3.312
_cell_volume 3203.66(9)
_computing_cell_refinement 'SAINT V8.40B (?, 2016)'
_computing_data_reduction 'SAINT V8.40B (?, 2016)'
_computing_molecular_graphics 'Olex2 1.5 (Dolomanov et al., 2009)'
_computing_publication_material 'Olex2 1.5 (Dolomanov et al., 2009)'
_computing_structure_refinement 'SHELXL 2018/3 (Sheldrick, 2015)'
_computing_structure_solution 'SHELXT 2018/2 (Sheldrick, 2018)'
_diffrn_ambient_temperature 170.00
_diffrn_measured_fraction_theta_full 0.998
_diffrn_measured_fraction_theta_max 0.997
_diffrn_measurement_device_type 'Bruker D8 Venture'
_diffrn_measurement_method '\f and \w scans'
_diffrn_radiation_type GaK\a
_diffrn_radiation_wavelength 1.34139
_diffrn_reflns_av_R_equivalents 0.0510
_diffrn_reflns_av_unetI/netI 0.0307
_diffrn_reflns_Laue_measured_fraction_full 0.998
_diffrn_reflns_Laue_measured_fraction_max 0.997
_diffrn_reflns_limit_h_max 13
_diffrn_reflns_limit_h_min -12
_diffrn_reflns_limit_k_max 16
_diffrn_reflns_limit_k_min -17
_diffrn_reflns_limit_l_max 25
_diffrn_reflns_limit_l_min -25
_diffrn_reflns_number 37475
_diffrn_reflns_point_group_measured_fraction_full 0.998
_diffrn_reflns_point_group_measured_fraction_max 0.997
_diffrn_reflns_theta_full 53.594
_diffrn_reflns_theta_max 54.969
_diffrn_reflns_theta_min 3.312
_diffrn_source_current 2.86
_diffrn_source_power 0.1995708
_diffrn_source_voltage 69.78
_diffrn_standards_number 0
_exptl_absorpt_coefficient_mu 0.269
_exptl_absorpt_correction_T_max 0.7508
_exptl_absorpt_correction_T_min 0.6592
_exptl_absorpt_correction_type multi-scan
_exptl_absorpt_process_details
;
SADABS-2016/2 (Bruker,2016/2) was used for absorption correction.
wR2(int) was 0.1060 before and 0.0549 after correction.
The Ratio of minimum to maximum transmission is 0.8780.
The \l/2 correction factor is Not present.
;
_exptl_crystal_colour colourless
_exptl_crystal_colour_primary colourless
_exptl_crystal_density_diffrn 1.221
_exptl_crystal_description block
_exptl_crystal_F_000 1216
_exptl_crystal_size_max 0.17
_exptl_crystal_size_mid 0.17
_exptl_crystal_size_min 0.05
_refine_diff_density_max 0.269
_refine_diff_density_min -0.280
_refine_diff_density_rms 0.044
_refine_ls_extinction_method none
_refine_ls_goodness_of_fit_ref 1.041
_refine_ls_hydrogen_treatment constr
_refine_ls_matrix_type full
_refine_ls_number_parameters 433
_refine_ls_number_reflns 6079
_refine_ls_number_restraints 0
_refine_ls_restrained_S_all 1.041
_refine_ls_R_factor_all 0.0514
_refine_ls_R_factor_gt 0.0407
_refine_ls_shift/su_max 0.000
_refine_ls_shift/su_mean 0.000
_refine_ls_structure_factor_coef Fsqd
_refine_ls_weighting_details 'w=1/[\s^2^(Fo^2^)+(0.0627P)^2^+0.9070P] where P=(Fo^2^+2Fc^2^)/3'
_refine_ls_weighting_scheme calc
_refine_ls_wR_factor_gt 0.1099
_refine_ls_wR_factor_ref 0.1151
_reflns_Friedel_coverage 0.000
_reflns_number_gt 5148
_reflns_number_total 6079
_reflns_threshold_expression 'I > 2\s(I)'
_cod_data_source_file d4sc08496a2.cif
_cod_data_source_block 9x
_cod_database_code 1573770
_shelx_shelxl_version_number 2018/3
_shelx_space_group_comment
;
The symmetry employed for this shelxl refinement is uniquely defined
by the following loop, which should always be used as a source of
symmetry information in preference to the above space-group names.
They are only intended as comments.
;
_shelx_estimated_absorpt_t_max 0.987
_shelx_estimated_absorpt_t_min 0.956
_olex2_refinement_description
;
1. Fixed Uiso
 At 1.2 times of:
  All B(H) groups, All C(H) groups
2.a Aromatic/amide H refined with riding coordinates:
 C4(H4), C5(H5), C6(H6), C7(H7), C10(H10), C11(H11), C12(H12), C13(H13),
 C4A(H4AA), C5A(H5AA), C6A(H6AA), C7A(H7AA), C10A(H10B), C11A(H11B), C12A(H12B),
  C13A(H13A)
2.b Boron cage BH refined with riding coordinates:
 C2(H2), B4(H4A), B5(H5A), B6(H6A), B7(H7A), B8(H8), B9(H9), B10(H10A),
 B11(H11A), B12(H12A), C2A(H2A), B4A(H4AB), B5A(H5AB), B6A(H6AB), B7A(H7AB),
 B8A(H8A), B9A(H9A), B10A(H10C), B11A(H11C), B12A(H12C)
;
_olex2_submission_special_instructions 'No special instructions were received'

loop_
_space_group_symop_operation_xyz
'x, y, z'
'-x, y+1/2, -z+1/2'
'-x, -y, -z'
'x, -y-1/2, z-1/2'

loop_
_atom_site_label
_atom_site_type_symbol
_atom_site_fract_x
_atom_site_fract_y
_atom_site_fract_z
_atom_site_U_iso_or_equiv
_atom_site_adp_type
_atom_site_occupancy
_atom_site_site_symmetry_order
_atom_site_calc_flag
_atom_site_refinement_flags_posn
_atom_site_refinement_flags_adp
_atom_site_refinement_flags_occupancy
_atom_site_disorder_assembly
_atom_site_disorder_group
C1 C 0.25485(11) 0.63497(9) 0.32201(6) 0.0217(3) Uani 1 1 d . . . . .
C2 C 0.19673(12) 0.55723(9) 0.37286(6) 0.0222(3) Uani 1 1 d . . . . .
H2 H 0.157026 0.488713 0.354039 0.027 Uiso 1 1 calc R U . . .
C3 C 0.42527(11) 0.49369(9) 0.33984(6) 0.0216(3) Uani 1 1 d . . . . .
C4 C 0.51471(12) 0.44482(10) 0.37691(7) 0.0270(3) Uani 1 1 d . . . . .
H4 H 0.526929 0.459521 0.421697 0.032 Uiso 1 1 calc R U . . .
C5 C 0.58563(12) 0.37570(10) 0.34990(7) 0.0301(3) Uani 1 1 d . . . . .
H5 H 0.647265 0.344357 0.375479 0.036 Uiso 1 1 calc R U . . .
C6 C 0.56537(13) 0.35291(10) 0.28499(7) 0.0308(3) Uani 1 1 d . . . . .
H6 H 0.612029 0.304377 0.266127 0.037 Uiso 1 1 calc R U . . .
C7 C 0.47775(12) 0.40026(10) 0.24742(7) 0.0274(3) Uani 1 1 d . . . . .
H7 H 0.465194 0.383332 0.203017 0.033 Uiso 1 1 calc R U . . .
C8 C 0.40679(11) 0.47264(9) 0.27301(6) 0.0204(3) Uani 1 1 d . . . . .
C9 C 0.32168(11) 0.52892(9) 0.22962(6) 0.0202(3) Uani 1 1 d . . . . .
C10 C 0.31134(12) 0.50838(10) 0.16301(6) 0.0253(3) Uani 1 1 d . . . . .
H10 H 0.352121 0.454204 0.147301 0.030 Uiso 1 1 calc R U . . .
C11 C 0.24407(13) 0.56399(10) 0.11945(7) 0.0301(3) Uani 1 1 d . . . . .
H11 H 0.239822 0.548126 0.074629 0.036 Uiso 1 1 calc R U . . .
C12 C 0.18286(13) 0.64283(10) 0.14111(7) 0.0306(3) Uani 1 1 d . . . . .
H12 H 0.138432 0.682462 0.111230 0.037 Uiso 1 1 calc R U . . .
C13 C 0.18714(12) 0.66322(10) 0.20668(7) 0.0269(3) Uani 1 1 d . . . . .
H13 H 0.143191 0.716188 0.221801 0.032 Uiso 1 1 calc R U . . .
C14 C 0.25473(11) 0.60755(9) 0.25115(6) 0.0210(3) Uani 1 1 d . . . . .
B3 B 0.35020(13) 0.57105(10) 0.37262(7) 0.0200(3) Uani 1 1 d . . . . .
B4 B 0.37368(14) 0.69421(10) 0.36114(7) 0.0225(3) Uani 1 1 d . . . . .
H4A H 0.454051 0.722374 0.336281 0.027 Uiso 1 1 calc R U . . .
B5 B 0.22898(14) 0.74865(10) 0.35034(7) 0.0251(3) Uani 1 1 d . . . . .
H5A H 0.214072 0.812198 0.318185 0.030 Uiso 1 1 calc R U . . .
B6 B 0.11644(14) 0.65852(11) 0.35605(7) 0.0251(3) Uani 1 1 d . . . . .
H6A H 0.027858 0.661450 0.327447 0.030 Uiso 1 1 calc R U . . .
B7 B 0.27373(15) 0.55475(11) 0.44568(7) 0.0273(3) Uani 1 1 d . . . . .
H7A H 0.287817 0.489733 0.476526 0.033 Uiso 1 1 calc R U . . .
B8 B 0.38687(14) 0.64421(10) 0.44015(7) 0.0253(3) Uani 1 1 d . . . . .
H8 H 0.476177 0.638887 0.467881 0.030 Uiso 1 1 calc R U . . .
B9 B 0.31098(15) 0.75524(11) 0.42668(8) 0.0273(3) Uani 1 1 d . . . . .
H9 H 0.350194 0.823735 0.445837 0.033 Uiso 1 1 calc R U . . .
B10 B 0.15130(15) 0.73376(12) 0.42308(8) 0.0298(4) Uani 1 1 d . . . . .
H10A H 0.085237 0.788037 0.439466 0.036 Uiso 1 1 calc R U . . .
B11 B 0.12927(15) 0.61003(12) 0.43560(8) 0.0296(4) Uani 1 1 d . . . . .
H11A H 0.048548 0.581652 0.460045 0.036 Uiso 1 1 calc R U . . .
B12 B 0.24945(16) 0.66924(12) 0.47892(8) 0.0309(4) Uani 1 1 d . . . . .
H12A H 0.248323 0.680999 0.532591 0.037 Uiso 1 1 calc R U . . .
C1A C 0.25810(11) 0.16003(9) 0.32021(6) 0.0206(3) Uani 1 1 d . . . . .
C2A C 0.33302(11) 0.23447(9) 0.36981(6) 0.0203(3) Uani 1 1 d . . . . .
H2A H 0.367573 0.303535 0.350931 0.024 Uiso 1 1 calc R U . . .
C3A C 0.09558(11) 0.30148(9) 0.34759(6) 0.0208(3) Uani 1 1 d . . . . .
C4A C 0.01904(12) 0.34874(9) 0.38916(7) 0.0267(3) Uani 1 1 d . . . . .
H4AA H 0.022520 0.332952 0.433997 0.032 Uiso 1 1 calc R U . . .
C5A C -0.06149(13) 0.41784(10) 0.36652(8) 0.0326(3) Uani 1 1 d . . . . .
H5AA H -0.114274 0.448084 0.395093 0.039 Uiso 1 1 calc R U . . .
C6A C -0.06365(13) 0.44210(10) 0.30134(8) 0.0345(3) Uani 1 1 d . . . . .
H6AA H -0.117174 0.490388 0.285246 0.041 Uiso 1 1 calc R U . . .
C7A C 0.01134(13) 0.39665(10) 0.25960(7) 0.0303(3) Uani 1 1 d . . . . .
H7AA H 0.008801 0.414870 0.215202 0.036 Uiso 1 1 calc R U . . .
C8A C 0.09121(11) 0.32430(9) 0.28090(6) 0.0216(3) Uani 1 1 d . . . . .
C9A C 0.16292(11) 0.27049(9) 0.23361(6) 0.0214(3) Uani 1 1 d . . . . .
C10A C 0.15338(13) 0.29435(10) 0.16750(7) 0.0299(3) Uani 1 1 d . . . . .
H10B H 0.106881 0.348425 0.154347 0.036 Uiso 1 1 calc R U . . .
C11A C 0.20927(14) 0.24192(12) 0.12094(7) 0.0372(4) Uani 1 1 d . . . . .
H11B H 0.199617 0.259780 0.076576 0.045 Uiso 1 1 calc R U . . .
C12A C 0.27907(14) 0.16376(12) 0.13833(7) 0.0361(4) Uani 1 1 d . . . . .
H12B H 0.316601 0.127227 0.106175 0.043 Uiso 1 1 calc R U . . .
C13A C 0.29365(13) 0.13934(10) 0.20323(7) 0.0289(3) Uani 1 1 d . . . . .
H13A H 0.342835 0.086351 0.215616 0.035 Uiso 1 1 calc R U . . .
C14A C 0.23711(11) 0.19146(9) 0.25071(6) 0.0216(3) Uani 1 1 d . . . . .
B3A B 0.17999(13) 0.22222(10) 0.37552(7) 0.0187(3) Uani 1 1 d . . . . .
B4A B 0.15112(14) 0.09986(10) 0.36213(7) 0.0223(3) Uani 1 1 d . . . . .
H4AB H 0.062986 0.073584 0.339888 0.027 Uiso 1 1 calc R U . . .
B5A B 0.29034(14) 0.04497(10) 0.34462(7) 0.0250(3) Uani 1 1 d . . . . .
H5AB H 0.293700 -0.017001 0.310618 0.030 Uiso 1 1 calc R U . . .
B6A B 0.40581(14) 0.13334(11) 0.34774(7) 0.0238(3) Uani 1 1 d . . . . .
H6AB H 0.484679 0.130858 0.315729 0.029 Uiso 1 1 calc R U . . .
B7A B 0.28011(14) 0.23426(11) 0.44510(7) 0.0246(3) Uani 1 1 d . . . . .
H7AB H 0.277306 0.297979 0.477599 0.030 Uiso 1 1 calc R U . . .
B8A B 0.16406(15) 0.14610(10) 0.44229(7) 0.0246(3) Uani 1 1 d . . . . .
H8A H 0.084290 0.150789 0.473567 0.029 Uiso 1 1 calc R U . . .
B9A B 0.23292(15) 0.03522(11) 0.42341(8) 0.0282(3) Uani 1 1 d . . . . .
H9A H 0.198494 -0.033791 0.442436 0.034 Uiso 1 1 calc R U . . .
B10A B 0.39085(15) 0.05518(11) 0.41417(8) 0.0285(3) Uani 1 1 d . . . . .
H10C H 0.460341 -0.000635 0.426737 0.034 Uiso 1 1 calc R U . . .
B11A B 0.41969(15) 0.17820(11) 0.42823(7) 0.0274(3) Uani 1 1 d . . . . .
H11C H 0.508306 0.204663 0.449743 0.033 Uiso 1 1 calc R U . . .
B12A B 0.31291(16) 0.11802(11) 0.47495(8) 0.0290(3) Uani 1 1 d . . . . .
H12C H 0.331100 0.103768 0.527948 0.035 Uiso 1 1 calc R U . . .

loop_
_atom_site_aniso_label
_atom_site_aniso_U_11
_atom_site_aniso_U_22
_atom_site_aniso_U_33
_atom_site_aniso_U_23
_atom_site_aniso_U_13
_atom_site_aniso_U_12
C1 0.0205(6) 0.0198(6) 0.0251(6) -0.0016(5) 0.0033(5) -0.0002(5)
C2 0.0220(7) 0.0225(6) 0.0223(6) -0.0008(5) 0.0055(5) -0.0028(5)
C3 0.0209(6) 0.0201(6) 0.0240(6) 0.0017(5) 0.0022(5) -0.0049(5)
C4 0.0272(7) 0.0271(7) 0.0263(7) 0.0031(5) -0.0026(5) -0.0043(5)
C5 0.0229(7) 0.0305(7) 0.0365(8) 0.0085(6) -0.0024(6) 0.0019(6)
C6 0.0275(7) 0.0295(7) 0.0359(8) 0.0029(6) 0.0076(6) 0.0067(6)
C7 0.0283(7) 0.0283(7) 0.0260(7) 0.0006(5) 0.0051(6) 0.0047(6)
C8 0.0182(6) 0.0204(6) 0.0228(6) 0.0007(5) 0.0042(5) -0.0029(5)
C9 0.0173(6) 0.0197(6) 0.0237(6) 0.0001(5) 0.0031(5) -0.0032(5)
C10 0.0250(7) 0.0260(7) 0.0251(6) -0.0030(5) 0.0027(5) 0.0006(5)
C11 0.0295(7) 0.0371(8) 0.0233(7) -0.0008(6) -0.0011(6) 0.0006(6)
C12 0.0258(7) 0.0334(8) 0.0320(7) 0.0060(6) -0.0036(6) 0.0034(6)
C13 0.0220(7) 0.0251(7) 0.0335(7) -0.0008(5) 0.0007(6) 0.0031(5)
C14 0.0166(6) 0.0208(6) 0.0258(7) -0.0012(5) 0.0027(5) -0.0026(5)
B3 0.0214(7) 0.0190(7) 0.0195(7) 0.0000(5) 0.0009(5) -0.0026(5)
B4 0.0226(7) 0.0188(7) 0.0259(7) 0.0000(5) -0.0025(6) -0.0013(6)
B5 0.0266(8) 0.0192(7) 0.0294(8) -0.0032(6) -0.0013(6) 0.0023(6)
B6 0.0214(7) 0.0262(7) 0.0280(8) -0.0045(6) 0.0044(6) 0.0030(6)
B7 0.0346(9) 0.0272(8) 0.0203(7) 0.0005(6) 0.0033(6) -0.0010(6)
B8 0.0295(8) 0.0231(7) 0.0228(7) -0.0019(6) -0.0033(6) 0.0004(6)
B9 0.0301(8) 0.0228(7) 0.0287(8) -0.0060(6) -0.0024(6) 0.0012(6)
B10 0.0294(9) 0.0294(8) 0.0308(8) -0.0099(6) 0.0025(7) 0.0037(6)
B11 0.0309(9) 0.0335(9) 0.0252(8) -0.0059(6) 0.0089(6) -0.0008(7)
B12 0.0369(9) 0.0329(8) 0.0229(7) -0.0066(6) 0.0017(7) -0.0002(7)
C1A 0.0200(6) 0.0185(6) 0.0236(6) -0.0017(5) 0.0023(5) 0.0005(5)
C2A 0.0202(6) 0.0206(6) 0.0201(6) -0.0002(5) -0.0001(5) -0.0005(5)
C3A 0.0187(6) 0.0187(6) 0.0253(6) -0.0006(5) 0.0028(5) -0.0032(5)
C4A 0.0255(7) 0.0233(7) 0.0319(7) -0.0023(5) 0.0079(6) -0.0038(5)
C5A 0.0218(7) 0.0264(7) 0.0503(9) -0.0087(6) 0.0070(6) -0.0001(6)
C6A 0.0256(7) 0.0267(7) 0.0503(9) -0.0024(6) -0.0065(7) 0.0055(6)
C7A 0.0289(7) 0.0269(7) 0.0342(8) 0.0015(6) -0.0065(6) 0.0016(6)
C8A 0.0196(6) 0.0192(6) 0.0257(6) 0.0003(5) -0.0015(5) -0.0034(5)
C9A 0.0204(6) 0.0217(6) 0.0221(6) 0.0009(5) 0.0006(5) -0.0068(5)
C10A 0.0314(8) 0.0333(7) 0.0249(7) 0.0061(6) 0.0004(6) -0.0060(6)
C11A 0.0398(9) 0.0515(9) 0.0206(7) 0.0026(6) 0.0056(6) -0.0127(7)
C12A 0.0340(8) 0.0472(9) 0.0281(7) -0.0084(6) 0.0110(6) -0.0056(7)
C13A 0.0246(7) 0.0325(7) 0.0302(7) -0.0063(6) 0.0065(6) -0.0019(6)
C14A 0.0188(6) 0.0237(6) 0.0224(6) -0.0009(5) 0.0029(5) -0.0040(5)
B3A 0.0201(7) 0.0186(7) 0.0177(6) 0.0001(5) 0.0045(5) -0.0013(5)
B4A 0.0236(7) 0.0179(7) 0.0259(7) 0.0002(5) 0.0060(6) -0.0005(5)
B5A 0.0277(8) 0.0185(7) 0.0290(8) -0.0005(6) 0.0047(6) 0.0029(6)
B6A 0.0209(7) 0.0241(7) 0.0265(7) -0.0002(6) 0.0016(6) 0.0040(6)
B7A 0.0321(8) 0.0236(7) 0.0180(7) -0.0003(5) 0.0006(6) 0.0012(6)
B8A 0.0310(8) 0.0205(7) 0.0229(7) 0.0029(6) 0.0081(6) 0.0015(6)
B9A 0.0336(9) 0.0198(7) 0.0316(8) 0.0041(6) 0.0068(7) 0.0037(6)
B10A 0.0305(8) 0.0247(8) 0.0302(8) 0.0047(6) 0.0013(6) 0.0065(6)
B11A 0.0286(8) 0.0283(8) 0.0249(7) 0.0027(6) -0.0043(6) 0.0027(6)
B12A 0.0369(9) 0.0268(8) 0.0233(7) 0.0049(6) 0.0013(6) 0.0051(7)

loop_
_atom_type_symbol
_atom_type_description
_atom_type_scat_dispersion_real
_atom_type_scat_dispersion_imag
_atom_type_scat_source
C C 0.0137 0.0067 'International Tables Vol C Tables 4.2.6.8 and 6.1.1.4'
H H 0.0000 0.0000 'International Tables Vol C Tables 4.2.6.8 and 6.1.1.4'
B B 0.0070 0.0029 'International Tables Vol C Tables 4.2.6.8 and 6.1.1.4'

loop_
_geom_angle_atom_site_label_1
_geom_angle_atom_site_label_2
_geom_angle_atom_site_label_3
_geom_angle
_geom_angle_site_symmetry_1
_geom_angle_site_symmetry_3
_geom_angle_publ_flag
C2 C1 B3 60.96(8) . . ?
C2 C1 B4 109.33(10) . . ?
C2 C1 B5 108.54(10) . . ?
C2 C1 B6 59.89(8) . . ?
C14 C1 C2 117.36(10) . . ?
C14 C1 B3 115.45(10) . . ?
C14 C1 B4 122.76(11) . . ?
C14 C1 B5 124.73(11) . . ?
C14 C1 B6 118.51(10) . . ?
B3 C1 B4 62.10(8) . . ?
B3 C1 B5 112.80(10) . . ?
B3 C1 B6 112.48(10) . . ?
B4 C1 B5 62.00(8) . . ?
B4 C1 B6 112.57(10) . . ?
B5 C1 B6 61.74(8) . . ?
C1 C2 H2 120.2 . . ?
C1 C2 B3 60.64(8) . . ?
C1 C2 B6 62.43(8) . . ?
C1 C2 B7 112.32(10) . . ?
C1 C2 B11 113.03(10) . . ?
B3 C2 H2 118.0 . . ?
B6 C2 H2 117.1 . . ?
B6 C2 B3 114.35(10) . . ?
B7 C2 H2 117.5 . . ?
B7 C2 B3 63.07(8) . . ?
B7 C2 B6 115.66(10) . . ?
B7 C2 B11 63.42(9) . . ?
B11 C2 H2 117.5 . . ?
B11 C2 B3 115.24(10) . . ?
B11 C2 B6 62.97(9) . . ?
C4 C3 C8 119.62(12) . . ?
C4 C3 B3 119.15(12) . . ?
C8 C3 B3 121.23(11) . . ?
C3 C4 H4 119.2 . . ?
C5 C4 C3 121.62(13) . . ?
C5 C4 H4 119.2 . . ?
C4 C5 H5 120.5 . . ?
C4 C5 C6 118.92(13) . . ?
C6 C5 H5 120.5 . . ?
C5 C6 H6 119.8 . . ?
C7 C6 C5 120.48(13) . . ?
C7 C6 H6 119.8 . . ?
C6 C7 H7 119.1 . . ?
C6 C7 C8 121.87(13) . . ?
C8 C7 H7 119.1 . . ?
C3 C8 C9 122.01(11) . . ?
C7 C8 C3 117.44(12) . . ?
C7 C8 C9 120.41(11) . . ?
C10 C9 C8 119.79(11) . . ?
C10 C9 C14 116.70(11) . . ?
C14 C9 C8 123.38(11) . . ?
C9 C10 H10 118.8 . . ?
C11 C10 C9 122.44(13) . . ?
C11 C10 H10 118.8 . . ?
C10 C11 H11 120.0 . . ?
C10 C11 C12 119.98(13) . . ?
C12 C11 H11 120.0 . . ?
C11 C12 H12 120.4 . . ?
C13 C12 C11 119.22(13) . . ?
C13 C12 H12 120.4 . . ?
C12 C13 H13 119.4 . . ?
C12 C13 C14 121.29(13) . . ?
C14 C13 H13 119.4 . . ?
C9 C14 C1 121.81(11) . . ?
C13 C14 C1 117.92(11) . . ?
C13 C14 C9 120.27(12) . . ?
C1 B3 C2 58.40(8) . . ?
C1 B3 B4 59.49(8) . . ?
C1 B3 B7 106.34(10) . . ?
C1 B3 B8 106.77(10) . . ?
C2 B3 B4 105.31(10) . . ?
C2 B3 B7 57.97(8) . . ?
C2 B3 B8 104.76(10) . . ?
C3 B3 C1 115.67(10) . . ?
C3 B3 C2 118.47(10) . . ?
C3 B3 B4 123.04(11) . . ?
C3 B3 B7 124.64(11) . . ?
C3 B3 B8 130.45(11) . . ?
B4 B3 B7 108.58(10) . . ?
B8 B3 B4 60.33(8) . . ?
B8 B3 B7 60.41(9) . . ?
C1 B4 B3 58.40(8) . . ?
C1 B4 H4A 124.1 . . ?
C1 B4 B5 59.18(8) . . ?
C1 B4 B8 105.42(10) . . ?
C1 B4 B9 105.87(10) . . ?
B3 B4 H4A 122.2 . . ?
B3 B4 B5 107.50(10) . . ?
B3 B4 B8 59.69(8) . . ?
B3 B4 B9 107.85(11) . . ?
B5 B4 H4A 121.4 . . ?
B8 B4 H4A 121.9 . . ?
B8 B4 B5 108.60(11) . . ?
B9 B4 H4A 121.8 . . ?
B9 B4 B5 60.25(9) . . ?
B9 B4 B8 60.56(8) . . ?
C1 B5 B4 58.83(8) . . ?
C1 B5 H5A 124.0 . . ?
C1 B5 B6 59.60(8) . . ?
C1 B5 B9 105.14(10) . . ?
C1 B5 B10 105.73(10) . . ?
B4 B5 H5A 121.5 . . ?
B4 B5 B6 108.25(10) . . ?
B4 B5 B9 59.66(8) . . ?
B6 B5 H5A 121.5 . . ?
B9 B5 H5A 122.4 . . ?
B9 B5 B6 107.81(11) . . ?
B10 B5 B4 108.22(11) . . ?
B10 B5 H5A 122.0 . . ?
B10 B5 B6 59.54(9) . . ?
B10 B5 B9 60.41(9) . . ?
C1 B6 B5 58.66(8) . . ?
C1 B6 H6A 123.8 . . ?
C1 B6 B10 105.39(11) . . ?
C1 B6 B11 105.44(10) . . ?
C2 B6 C1 57.67(7) . . ?
C2 B6 B5 104.36(10) . . ?
C2 B6 H6A 124.9 . . ?
C2 B6 B10 104.40(11) . . ?
C2 B6 B11 58.27(8) . . ?
B5 B6 H6A 122.3 . . ?
B10 B6 B5 60.03(9) . . ?
B10 B6 H6A 122.8 . . ?
B10 B6 B11 60.17(9) . . ?
B11 B6 B5 107.98(11) . . ?
B11 B6 H6A 122.0 . . ?
C2 B7 B3 58.97(8) . . ?
C2 B7 H7A 124.9 . . ?
C2 B7 B8 104.70(10) . . ?
C2 B7 B11 58.42(8) . . ?
C2 B7 B12 104.20(11) . . ?
B3 B7 H7A 121.8 . . ?
B3 B7 B8 59.36(8) . . ?
B3 B7 B11 107.81(11) . . ?
B8 B7 H7A 122.2 . . ?
B11 B7 H7A 121.5 . . ?
B11 B7 B8 108.30(11) . . ?
B12 B7 B3 107.32(11) . . ?
B12 B7 H7A 122.7 . . ?
B12 B7 B8 60.32(9) . . ?
B12 B7 B11 59.84(9) . . ?
B3 B8 B4 59.98(8) . . ?
B3 B8 B7 60.23(8) . . ?
B3 B8 H8 121.9 . . ?
B3 B8 B9 107.34(10) . . ?
B3 B8 B12 107.47(11) . . ?
B4 B8 B7 108.15(10) . . ?
B4 B8 H8 121.8 . . ?
B4 B8 B9 59.62(8) . . ?
B4 B8 B12 107.41(11) . . ?
B7 B8 H8 121.7 . . ?
B7 B8 B9 107.45(11) . . ?
B7 B8 B12 59.64(9) . . ?
B9 B8 H8 122.3 . . ?
B12 B8 H8 122.2 . . ?
B12 B8 B9 59.62(9) . . ?
B4 B9 B5 60.10(8) . . ?
B4 B9 B8 59.82(8) . . ?
B4 B9 H9 121.8 . . ?
B4 B9 B10 107.99(10) . . ?
B4 B9 B12 108.01(11) . . ?
B5 B9 B8 107.89(10) . . ?
B5 B9 H9 121.9 . . ?
B5 B9 B10 59.68(9) . . ?
B8 B9 H9 121.6 . . ?
B8 B9 B10 108.32(11) . . ?
B10 B9 H9 121.6 . . ?
B12 B9 B5 107.88(11) . . ?
B12 B9 B8 60.17(9) . . ?
B12 B9 H9 121.6 . . ?
B12 B9 B10 60.27(9) . . ?
B5 B10 B9 59.91(9) . . ?
B5 B10 H10A 121.6 . . ?
B5 B10 B12 107.44(11) . . ?
B6 B10 B5 60.42(9) . . ?
B6 B10 B9 108.11(11) . . ?
B6 B10 H10A 121.5 . . ?
B6 B10 B11 60.13(9) . . ?
B6 B10 B12 107.62(11) . . ?
B9 B10 H10A 122.0 . . ?
B9 B10 B12 59.49(9) . . ?
B11 B10 B5 108.26(11) . . ?
B11 B10 B9 107.53(11) . . ?
B11 B10 H10A 121.8 . . ?
B11 B10 B12 59.61(9) . . ?
B12 B10 H10A 122.3 . . ?
C2 B11 B6 58.76(8) . . ?
C2 B11 B7 58.16(8) . . ?
C2 B11 B10 104.41(11) . . ?
C2 B11 H11A 125.3 . . ?
C2 B11 B12 104.06(11) . . ?
B6 B11 B7 107.86(11) . . ?
B6 B11 B10 59.70(9) . . ?
B6 B11 H11A 121.5 . . ?
B7 B11 H11A 121.5 . . ?
B10 B11 B7 108.39(12) . . ?
B10 B11 H11A 122.1 . . ?
B12 B11 B6 108.05(12) . . ?
B12 B11 B7 59.92(9) . . ?
B12 B11 B10 60.59(9) . . ?
B12 B11 H11A 122.3 . . ?
B7 B12 B8 60.04(9) . . ?
B7 B12 B9 108.24(11) . . ?
B7 B12 B10 108.00(11) . . ?
B7 B12 H12A 121.7 . . ?
B8 B12 B10 108.32(11) . . ?
B8 B12 H12A 121.5 . . ?
B9 B12 B8 60.21(9) . . ?
B9 B12 B10 60.24(9) . . ?
B9 B12 H12A 121.5 . . ?
B10 B12 H12A 121.7 . . ?
B11 B12 B7 60.24(9) . . ?
B11 B12 B8 108.39(11) . . ?
B11 B12 B9 108.28(11) . . ?
B11 B12 B10 59.80(9) . . ?
B11 B12 H12A 121.6 . . ?
C2A C1A B3A 61.17(7) . . ?
C2A C1A B4A 109.60(9) . . ?
C2A C1A B5A 108.74(9) . . ?
C2A C1A B6A 60.14(8) . . ?
C14A C1A C2A 116.84(10) . . ?
C14A C1A B3A 115.24(10) . . ?
C14A C1A B4A 122.94(10) . . ?
C14A C1A B5A 124.91(10) . . ?
C14A C1A B6A 118.12(10) . . ?
B3A C1A B4A 62.14(8) . . ?
B3A C1A B5A 112.92(10) . . ?
B3A C1A B6A 112.92(10) . . ?
B4A C1A B5A 62.00(8) . . ?
B4A C1A B6A 112.76(10) . . ?
B5A C1A B6A 61.74(8) . . ?
C1A C2A H2A 120.1 . . ?
C1A C2A B3A 60.79(7) . . ?
C1A C2A B6A 62.47(8) . . ?
C1A C2A B7A 112.46(10) . . ?
C1A C2A B11A 113.10(10) . . ?
B3A C2A H2A 117.8 . . ?
B6A C2A H2A 117.1 . . ?
B6A C2A B3A 114.57(10) . . ?
B7A C2A H2A 117.5 . . ?
B7A C2A B3A 63.11(8) . . ?
B7A C2A B6A 115.70(10) . . ?
B7A C2A B11A 63.57(9) . . ?
B11A C2A H2A 117.4 . . ?
B11A C2A B3A 115.51(10) . . ?
B11A C2A B6A 62.87(8) . . ?
C4A C3A C8A 119.71(12) . . ?
C4A C3A B3A 119.02(12) . . ?
C8A C3A B3A 121.22(11) . . ?
C3A C4A H4AA 119.2 . . ?
C5A C4A C3A 121.62(13) . . ?
C5A C4A H4AA 119.2 . . ?
C4A C5A H5AA 120.6 . . ?
C4A C5A C6A 118.73(13) . . ?
C6A C5A H5AA 120.6 . . ?
C5A C6A H6AA 119.7 . . ?
C7A C6A C5A 120.55(13) . . ?
C7A C6A H6AA 119.7 . . ?
C6A C7A H7AA 119.1 . . ?
C6A C7A C8A 121.87(14) . . ?
C8A C7A H7AA 119.1 . . ?
C3A C8A C9A 121.85(11) . . ?
C7A C8A C3A 117.46(12) . . ?
C7A C8A C9A 120.60(12) . . ?
C10A C9A C8A 119.78(12) . . ?
C10A C9A C14A 116.42(12) . . ?
C14A C9A C8A 123.71(11) . . ?
C9A C10A H10B 118.9 . . ?
C11A C10A C9A 122.24(14) . . ?
C11A C10A H10B 118.9 . . ?
C10A C11A H11B 119.7 . . ?
C12A C11A C10A 120.53(13) . . ?
C12A C11A H11B 119.7 . . ?
C11A C12A H12B 120.5 . . ?
C11A C12A C13A 119.10(14) . . ?
C13A C12A H12B 120.5 . . ?
C12A C13A H13A 119.5 . . ?
C12A C13A C14A 120.90(14) . . ?
C14A C13A H13A 119.5 . . ?
C9A C14A C1A 121.85(11) . . ?
C13A C14A C1A 117.39(12) . . ?
C13A C14A C9A 120.76(12) . . ?
C1A B3A C2A 58.03(7) . . ?
C1A B3A B4A 59.38(8) . . ?
C1A B3A B7A 105.83(10) . . ?
C1A B3A B8A 106.57(10) . . ?
C2A B3A B4A 105.00(10) . . ?
C2A B3A B7A 57.74(8) . . ?
C2A B3A B8A 104.59(10) . . ?
C3A B3A C1A 115.87(10) . . ?
C3A B3A C2A 118.90(10) . . ?
C3A B3A B4A 122.75(11) . . ?
C3A B3A B7A 124.98(11) . . ?
C3A B3A B8A 130.38(11) . . ?
B4A B3A B7A 108.62(10) . . ?
B8A B3A B4A 60.45(8) . . ?
B8A B3A B7A 60.54(8) . . ?
C1A B4A B3A 58.48(7) . . ?
C1A B4A H4AB 124.2 . . ?
C1A B4A B5A 59.12(8) . . ?
C1A B4A B8A 105.17(10) . . ?
C1A B4A B9A 105.71(10) . . ?
B3A B4A H4AB 122.1 . . ?
B3A B4A B5A 107.60(10) . . ?
B3A B4A B8A 59.53(8) . . ?
B3A B4A B9A 107.79(10) . . ?
B5A B4A H4AB 121.3 . . ?
B5A B4A B8A 108.47(11) . . ?
B8A B4A H4AB 122.1 . . ?
B9A B4A H4AB 121.9 . . ?
B9A B4A B5A 60.23(9) . . ?
B9A B4A B8A 60.49(8) . . ?
C1A B5A B4A 58.88(8) . . ?
C1A B5A H5AB 124.0 . . ?
C1A B5A B6A 59.66(8) . . ?
C1A B5A B9A 105.12(10) . . ?
C1A B5A B10A 105.79(10) . . ?
B4A B5A H5AB 121.4 . . ?
B4A B5A B6A 108.51(10) . . ?
B4A B5A B9A 59.72(8) . . ?
B4A B5A B10A 108.40(11) . . ?
B6A B5A H5AB 121.3 . . ?
B9A B5A H5AB 122.4 . . ?
B9A B5A B6A 107.94(11) . . ?
B10A B5A H5AB 122.0 . . ?
B10A B5A B6A 59.66(9) . . ?
B10A B5A B9A 60.39(9) . . ?
C1A B6A B5A 58.61(8) . . ?
C1A B6A H6AB 124.0 . . ?
C1A B6A B10A 105.32(11) . . ?
C1A B6A B11A 105.38(10) . . ?
C2A B6A C1A 57.39(7) . . ?
C2A B6A B5A 104.10(10) . . ?
C2A B6A H6AB 125.1 . . ?
C2A B6A B10A 104.32(10) . . ?
C2A B6A B11A 58.35(8) . . ?
B5A B6A H6AB 122.3 . . ?
B10A B6A B5A 60.10(9) . . ?
B10A B6A H6AB 122.8 . . ?
B10A B6A B11A 60.25(9) . . ?
B11A B6A B5A 108.12(11) . . ?
B11A B6A H6AB 121.9 . . ?
C2A B7A B3A 59.15(8) . . ?
C2A B7A H7AB 124.8 . . ?
C2A B7A B8A 104.65(10) . . ?
C2A B7A B11A 58.56(8) . . ?
C2A B7A B12A 104.28(10) . . ?
B3A B7A H7AB 121.7 . . ?
B3A B7A B8A 59.22(8) . . ?
B3A B7A B11A 108.18(10) . . ?
B8A B7A H7AB 122.3 . . ?
B11A B7A H7AB 121.3 . . ?
B11A B7A B8A 108.40(10) . . ?
B12A B7A B3A 107.51(11) . . ?
B12A B7A H7AB 122.6 . . ?
B12A B7A B8A 60.47(9) . . ?
B12A B7A B11A 59.81(9) . . ?
B3A B8A B4A 60.02(8) . . ?
B3A B8A B7A 60.24(8) . . ?
B3A B8A H8A 121.8 . . ?
B3A B8A B9A 107.45(10) . . ?
B3A B8A B12A 107.64(11) . . ?
B4A B8A B7A 108.05(10) . . ?
B4A B8A H8A 121.8 . . ?
B4A B8A B9A 59.58(8) . . ?
B4A B8A B12A 107.49(11) . . ?
B7A B8A H8A 121.8 . . ?
B7A B8A B9A 107.42(11) . . ?
B7A B8A B12A 59.60(9) . . ?
B9A B8A H8A 122.2 . . ?
B9A B8A B12A 59.74(9) . . ?
B12A B8A H8A 122.1 . . ?
B4A B9A B5A 60.05(8) . . ?
B4A B9A B8A 59.93(8) . . ?
B4A B9A H9A 121.6 . . ?
B4A B9A B10A 108.17(11) . . ?
B4A B9A B12A 108.23(10) . . ?
B5A B9A B8A 107.88(10) . . ?
B5A B9A H9A 122.0 . . ?
B5A B9A B10A 59.78(9) . . ?
B5A B9A B12A 107.80(11) . . ?
B8A B9A H9A 121.6 . . ?
B8A B9A B10A 108.39(11) . . ?
B10A B9A H9A 121.6 . . ?
B12A B9A B8A 60.32(9) . . ?
B12A B9A H9A 121.6 . . ?
B12A B9A B10A 60.12(9) . . ?
B5A B10A B9A 59.82(9) . . ?
B5A B10A H10C 121.7 . . ?
B5A B10A B11A 108.06(10) . . ?
B5A B10A B12A 107.55(11) . . ?
B6A B10A B5A 60.24(9) . . ?
B6A B10A B9A 107.95(11) . . ?
B6A B10A H10C 121.7 . . ?
B6A B10A B11A 60.03(8) . . ?
B6A B10A B12A 107.60(10) . . ?
B9A B10A H10C 121.9 . . ?
B11A B10A B9A 107.66(11) . . ?
B11A B10A H10C 121.8 . . ?
B11A B10A B12A 59.65(9) . . ?
B12A B10A B9A 59.76(9) . . ?
B12A B10A H10C 122.2 . . ?
C2A B11A B6A 58.78(8) . . ?
C2A B11A B7A 57.87(8) . . ?
C2A B11A B10A 104.25(10) . . ?
C2A B11A H11C 125.4 . . ?
C2A B11A B12A 103.85(11) . . ?
B6A B11A B7A 107.63(10) . . ?
B6A B11A B10A 59.73(9) . . ?
B6A B11A H11C 121.5 . . ?
B7A B11A H11C 121.7 . . ?
B10A B11A B7A 108.12(11) . . ?
B10A B11A H11C 122.3 . . ?
B12A B11A B6A 107.98(11) . . ?
B12A B11A B7A 59.94(9) . . ?
B12A B11A B10A 60.43(9) . . ?
B12A B11A H11C 122.4 . . ?
B7A B12A B8A 59.93(8) . . ?
B7A B12A B9A 107.84(11) . . ?
B7A B12A B10A 107.95(11) . . ?
B7A B12A H12C 121.8 . . ?
B8A B12A H12C 121.6 . . ?
B9A B12A B8A 59.93(9) . . ?
B9A B12A B10A 60.12(9) . . ?
B9A B12A H12C 121.7 . . ?
B10A B12A B8A 108.09(11) . . ?
B10A B12A H12C 121.7 . . ?
B11A B12A B7A 60.25(9) . . ?
B11A B12A B8A 108.33(10) . . ?
B11A B12A B9A 108.15(11) . . ?
B11A B12A B10A 59.91(9) . . ?
B11A B12A H12C 121.5 . . ?

loop_
_geom_bond_atom_site_label_1
_geom_bond_atom_site_label_2
_geom_bond_distance
_geom_bond_site_symmetry_2
_geom_bond_publ_flag
C1 C2 1.6652(17) . ?
C1 C14 1.5114(17) . ?
C1 B3 1.7039(19) . ?
C1 B4 1.7235(19) . ?
C1 B5 1.7299(19) . ?
C1 B6 1.7469(19) . ?
C2 H2 1.1200 . ?
C2 B3 1.7093(19) . ?
C2 B6 1.705(2) . ?
C2 B7 1.6911(19) . ?
C2 B11 1.6958(19) . ?
C3 C4 1.4008(18) . ?
C3 C8 1.4150(17) . ?
C3 B3 1.5439(19) . ?
C4 H4 0.9500 . ?
C4 C5 1.383(2) . ?
C5 H5 0.9500 . ?
C5 C6 1.385(2) . ?
C6 H6 0.9500 . ?
C6 C7 1.3822(19) . ?
C7 H7 0.9500 . ?
C7 C8 1.4035(18) . ?
C8 C9 1.4940(17) . ?
C9 C10 1.4031(17) . ?
C9 C14 1.4139(17) . ?
C10 H10 0.9500 . ?
C10 C11 1.3811(19) . ?
C11 H11 0.9500 . ?
C11 C12 1.384(2) . ?
C12 H12 0.9500 . ?
C12 C13 1.381(2) . ?
C13 H13 0.9500 . ?
C13 C14 1.3951(18) . ?
B3 B4 1.7680(19) . ?
B3 B7 1.778(2) . ?
B3 B8 1.763(2) . ?
B4 H4A 1.1200 . ?
B4 B5 1.779(2) . ?
B4 B8 1.774(2) . ?
B4 B9 1.771(2) . ?
B5 H5A 1.1200 . ?
B5 B6 1.784(2) . ?
B5 B9 1.781(2) . ?
B5 B10 1.777(2) . ?
B6 H6A 1.1200 . ?
B6 B10 1.768(2) . ?
B6 B11 1.776(2) . ?
B7 H7A 1.1200 . ?
B7 B8 1.782(2) . ?
B7 B11 1.780(2) . ?
B7 B12 1.775(2) . ?
B8 H8 1.1200 . ?
B8 B9 1.787(2) . ?
B8 B12 1.787(2) . ?
B9 H9 1.1200 . ?
B9 B10 1.790(2) . ?
B9 B12 1.777(2) . ?
B10 H10A 1.1200 . ?
B10 B11 1.777(2) . ?
B10 B12 1.791(2) . ?
B11 H11A 1.1200 . ?
B11 B12 1.773(2) . ?
B12 H12A 1.1200 . ?
C1A C2A 1.6573(17) . ?
C1A C14A 1.5073(17) . ?
C1A B3A 1.7052(18) . ?
C1A B4A 1.7213(19) . ?
C1A B5A 1.7258(19) . ?
C1A B6A 1.7447(19) . ?
C2A H2A 1.1200 . ?
C2A B3A 1.7115(18) . ?
C2A B6A 1.7063(19) . ?
C2A B7A 1.6859(19) . ?
C2A B11A 1.6985(19) . ?
C3A C4A 1.4014(18) . ?
C3A C8A 1.4111(17) . ?
C3A B3A 1.5469(18) . ?
C4A H4AA 0.9500 . ?
C4A C5A 1.384(2) . ?
C5A H5AA 0.9500 . ?
C5A C6A 1.386(2) . ?
C6A H6AA 0.9500 . ?
C6A C7A 1.381(2) . ?
C7A H7AA 0.9500 . ?
C7A C8A 1.4037(18) . ?
C8A C9A 1.4925(18) . ?
C9A C10A 1.4033(18) . ?
C9A C14A 1.4156(18) . ?
C10A H10B 0.9500 . ?
C10A C11A 1.380(2) . ?
C11A H11B 0.9500 . ?
C11A C12A 1.380(2) . ?
C12A H12B 0.9500 . ?
C12A C13A 1.384(2) . ?
C13A H13A 0.9500 . ?
C13A C14A 1.3952(18) . ?
B3A B4A 1.7684(19) . ?
B3A B7A 1.778(2) . ?
B3A B8A 1.7597(19) . ?
B4A H4AB 1.1200 . ?
B4A B5A 1.775(2) . ?
B4A B8A 1.776(2) . ?
B4A B9A 1.769(2) . ?
B5A H5AB 1.1200 . ?
B5A B6A 1.781(2) . ?
B5A B9A 1.779(2) . ?
B5A B10A 1.778(2) . ?
B6A H6AB 1.1200 . ?
B6A B10A 1.770(2) . ?
B6A B11A 1.776(2) . ?
B7A H7AB 1.1200 . ?
B7A B8A 1.783(2) . ?
B7A B11A 1.783(2) . ?
B7A B12A 1.777(2) . ?
B8A H8A 1.1200 . ?
B8A B9A 1.786(2) . ?
B8A B12A 1.793(2) . ?
B9A H9A 1.1200 . ?
B9A B10A 1.789(2) . ?
B9A B12A 1.782(2) . ?
B10A H10C 1.1200 . ?
B10A B11A 1.779(2) . ?
B10A B12A 1.789(2) . ?
B11A H11C 1.1200 . ?
B11A B12A 1.775(2) . ?
B12A H12C 1.1200 . ?

loop_
_geom_torsion_atom_site_label_1
_geom_torsion_atom_site_label_2
_geom_torsion_atom_site_label_3
_geom_torsion_atom_site_label_4
_geom_torsion
_geom_torsion_site_symmetry_1
_geom_torsion_site_symmetry_2
_geom_torsion_site_symmetry_3
_geom_torsion_site_symmetry_4
_geom_torsion_publ_flag
C1 C2 B3 C3 -104.18(12) . . . . ?
C1 C2 B3 B4 38.15(9) . . . . ?
C1 C2 B3 B7 140.77(10) . . . . ?
C1 C2 B3 B8 100.86(10) . . . . ?
C1 C2 B6 B5 -37.13(9) . . . . ?
C1 C2 B6 B10 -99.31(11) . . . . ?
C1 C2 B6 B11 -139.62(11) . . . . ?
C1 C2 B7 B3 -36.57(10) . . . . ?
C1 C2 B7 B8 2.82(14) . . . . ?
C1 C2 B7 B11 105.51(11) . . . . ?
C1 C2 B7 B12 65.32(13) . . . . ?
C1 C2 B11 B6 38.61(10) . . . . ?
C1 C2 B11 B7 -104.40(11) . . . . ?
C1 C2 B11 B10 -1.47(14) . . . . ?
C1 C2 B11 B12 -64.20(13) . . . . ?
C1 B3 B4 B5 34.44(9) . . . . ?
C1 B3 B4 B8 136.15(11) . . . . ?
C1 B3 B4 B9 98.00(11) . . . . ?
C1 B3 B7 C2 34.15(9) . . . . ?
C1 B3 B7 B8 -100.33(11) . . . . ?
C1 B3 B7 B11 0.80(13) . . . . ?
C1 B3 B7 B12 -62.29(13) . . . . ?
C1 B3 B8 B4 -38.57(10) . . . . ?
C1 B3 B8 B7 99.60(11) . . . . ?
C1 B3 B8 B9 -0.96(14) . . . . ?
C1 B3 B8 B12 61.83(13) . . . . ?
C1 B4 B5 B6 34.69(10) . . . . ?
C1 B4 B5 B9 135.07(11) . . . . ?
C1 B4 B5 B10 97.73(11) . . . . ?
C1 B4 B8 B3 37.74(9) . . . . ?
C1 B4 B8 B7 0.21(13) . . . . ?
C1 B4 B8 B9 -99.80(11) . . . . ?
C1 B4 B8 B12 -62.76(12) . . . . ?
C1 B4 B9 B5 -39.09(10) . . . . ?
C1 B4 B9 B8 99.03(11) . . . . ?
C1 B4 B9 B10 -2.13(14) . . . . ?
C1 B4 B9 B12 61.60(13) . . . . ?
C1 B5 B6 C2 36.67(9) . . . . ?
C1 B5 B6 B10 135.21(11) . . . . ?
C1 B5 B6 B11 97.48(11) . . . . ?
C1 B5 B9 B4 38.76(9) . . . . ?
C1 B5 B9 B8 1.43(14) . . . . ?
C1 B5 B9 B10 -99.75(11) . . . . ?
C1 B5 B9 B12 -62.15(13) . . . . ?
C1 B5 B10 B6 -39.14(10) . . . . ?
C1 B5 B10 B9 98.75(11) . . . . ?
C1 B5 B10 B11 -1.35(14) . . . . ?
C1 B5 B10 B12 61.61(13) . . . . ?
C1 B6 B10 B5 38.61(10) . . . . ?
C1 B6 B10 B9 1.00(14) . . . . ?
C1 B6 B10 B11 -99.24(11) . . . . ?
C1 B6 B10 B12 -61.84(14) . . . . ?
C1 B6 B11 C2 -34.61(9) . . . . ?
C1 B6 B11 B7 -2.13(14) . . . . ?
C1 B6 B11 B10 99.15(11) . . . . ?
C1 B6 B11 B12 61.20(13) . . . . ?
C2 C1 C14 C9 -63.82(16) . . . . ?
C2 C1 C14 C13 116.97(13) . . . . ?
C2 C1 B3 C3 108.99(12) . . . . ?
C2 C1 B3 B4 -136.24(10) . . . . ?
C2 C1 B3 B7 -33.97(9) . . . . ?
C2 C1 B3 B8 -97.29(11) . . . . ?
C2 C1 B4 B3 39.85(9) . . . . ?
C2 C1 B4 B5 -101.25(11) . . . . ?
C2 C1 B4 B8 1.50(13) . . . . ?
C2 C1 B4 B9 -61.65(12) . . . . ?
C2 C1 B5 B4 102.54(11) . . . . ?
C2 C1 B5 B6 -38.66(10) . . . . ?
C2 C1 B5 B9 63.38(12) . . . . ?
C2 C1 B5 B10 0.46(13) . . . . ?
C2 C1 B6 B5 136.80(10) . . . . ?
C2 C1 B6 B10 97.53(11) . . . . ?
C2 C1 B6 B11 34.87(9) . . . . ?
C2 B3 B4 C1 -37.64(9) . . . . ?
C2 B3 B4 B5 -3.21(13) . . . . ?
C2 B3 B4 B8 98.51(11) . . . . ?
C2 B3 B4 B9 60.36(12) . . . . ?
C2 B3 B7 B8 -134.49(11) . . . . ?
C2 B3 B7 B11 -33.35(10) . . . . ?
C2 B3 B7 B12 -96.45(12) . . . . ?
C2 B3 B8 B4 -99.45(11) . . . . ?
C2 B3 B8 B7 38.71(9) . . . . ?
C2 B3 B8 B9 -61.85(13) . . . . ?
C2 B3 B8 B12 0.94(13) . . . . ?
C2 B6 B10 B5 98.48(11) . . . . ?
C2 B6 B10 B9 60.87(13) . . . . ?
C2 B6 B10 B11 -39.36(10) . . . . ?
C2 B6 B10 B12 -1.97(14) . . . . ?
C2 B6 B11 B7 32.48(10) . . . . ?
C2 B6 B11 B10 133.75(11) . . . . ?
C2 B6 B11 B12 95.81(12) . . . . ?
C2 B7 B8 B3 -39.20(9) . . . . ?
C2 B7 B8 B4 -1.77(13) . . . . ?
C2 B7 B8 B9 61.18(13) . . . . ?
C2 B7 B8 B12 98.18(11) . . . . ?
C2 B7 B11 B6 -32.71(10) . . . . ?
C2 B7 B11 B10 -95.87(11) . . . . ?
C2 B7 B11 B12 -133.65(11) . . . . ?
C2 B7 B12 B8 -99.04(11) . . . . ?
C2 B7 B12 B9 -61.58(14) . . . . ?
C2 B7 B12 B10 2.16(14) . . . . ?
C2 B7 B12 B11 39.48(10) . . . . ?
C2 B11 B12 B7 -39.32(10) . . . . ?
C2 B11 B12 B8 -2.12(14) . . . . ?
C2 B11 B12 B9 61.68(13) . . . . ?
C2 B11 B12 B10 98.82(11) . . . . ?
C3 C4 C5 C6 -1.6(2) . . . . ?
C3 C8 C9 C10 176.64(12) . . . . ?
C3 C8 C9 C14 0.87(18) . . . . ?
C3 B3 B4 C1 102.51(13) . . . . ?
C3 B3 B4 B5 136.94(12) . . . . ?
C3 B3 B4 B8 -121.34(14) . . . . ?
C3 B3 B4 B9 -159.49(12) . . . . ?
C3 B3 B7 C2 -104.55(14) . . . . ?
C3 B3 B7 B8 120.97(14) . . . . ?
C3 B3 B7 B11 -137.90(13) . . . . ?
C3 B3 B7 B12 159.00(12) . . . . ?
C3 B3 B8 B4 109.81(15) . . . . ?
C3 B3 B8 B7 -112.02(15) . . . . ?
C3 B3 B8 B9 147.41(13) . . . . ?
C3 B3 B8 B12 -149.79(13) . . . . ?
C4 C3 C8 C7 2.10(18) . . . . ?
C4 C3 C8 C9 -173.73(11) . . . . ?
C4 C3 B3 C1 173.43(11) . . . . ?
C4 C3 B3 C2 -120.19(13) . . . . ?
C4 C3 B3 B4 104.49(14) . . . . ?
C4 C3 B3 B7 -51.21(18) . . . . ?
C4 C3 B3 B8 27.3(2) . . . . ?
C4 C5 C6 C7 1.7(2) . . . . ?
C5 C6 C7 C8 0.2(2) . . . . ?
C6 C7 C8 C3 -2.1(2) . . . . ?
C6 C7 C8 C9 173.83(12) . . . . ?
C7 C8 C9 C10 0.93(18) . . . . ?
C7 C8 C9 C14 -174.84(12) . . . . ?
C8 C3 C4 C5 -0.3(2) . . . . ?
C8 C3 B3 C1 -5.42(17) . . . . ?
C8 C3 B3 C2 60.96(16) . . . . ?
C8 C3 B3 B4 -74.37(16) . . . . ?
C8 C3 B3 B7 129.94(13) . . . . ?
C8 C3 B3 B8 -151.57(13) . . . . ?
C8 C9 C10 C11 -173.09(12) . . . . ?
C8 C9 C14 C1 -6.22(18) . . . . ?
C8 C9 C14 C13 172.97(12) . . . . ?
C9 C10 C11 C12 -0.6(2) . . . . ?
C10 C9 C14 C1 177.89(11) . . . . ?
C10 C9 C14 C13 -2.92(18) . . . . ?
C10 C11 C12 C13 -1.9(2) . . . . ?
C11 C12 C13 C14 1.9(2) . . . . ?
C12 C13 C14 C1 179.80(12) . . . . ?
C12 C13 C14 C9 0.6(2) . . . . ?
C14 C1 C2 B3 105.43(12) . . . . ?
C14 C1 C2 B6 -108.73(12) . . . . ?
C14 C1 C2 B7 142.99(11) . . . . ?
C14 C1 C2 B11 -147.57(11) . . . . ?
C14 C1 B3 C2 -108.54(11) . . . . ?
C14 C1 B3 C3 0.45(15) . . . . ?
C14 C1 B3 B4 115.22(12) . . . . ?
C14 C1 B3 B7 -142.51(11) . . . . ?
C14 C1 B3 B8 154.17(11) . . . . ?
C14 C1 B4 B3 -103.74(13) . . . . ?
C14 C1 B4 B5 115.16(13) . . . . ?
C14 C1 B4 B8 -142.08(12) . . . . ?
C14 C1 B4 B9 154.77(11) . . . . ?
C14 C1 B5 B4 -112.15(13) . . . . ?
C14 C1 B5 B6 106.66(13) . . . . ?
C14 C1 B5 B9 -151.31(12) . . . . ?
C14 C1 B5 B10 145.77(12) . . . . ?
C14 C1 B6 C2 106.83(12) . . . . ?
C14 C1 B6 B5 -116.37(12) . . . . ?
C14 C1 B6 B10 -155.64(11) . . . . ?
C14 C1 B6 B11 141.70(11) . . . . ?
C14 C9 C10 C11 2.95(19) . . . . ?
B3 C1 C2 B6 145.84(10) . . . . ?
B3 C1 C2 B7 37.56(10) . . . . ?
B3 C1 C2 B11 107.01(11) . . . . ?
B3 C1 C14 C9 5.14(17) . . . . ?
B3 C1 C14 C13 -174.07(11) . . . . ?
B3 C1 B4 B5 -141.10(11) . . . . ?
B3 C1 B4 B8 -38.35(9) . . . . ?
B3 C1 B4 B9 -101.49(11) . . . . ?
B3 C1 B5 B4 37.02(10) . . . . ?
B3 C1 B5 B6 -104.18(11) . . . . ?
B3 C1 B5 B9 -2.14(14) . . . . ?
B3 C1 B5 B10 -65.06(13) . . . . ?
B3 C1 B6 C2 -32.09(10) . . . . ?
B3 C1 B6 B5 104.70(11) . . . . ?
B3 C1 B6 B10 65.43(13) . . . . ?
B3 C1 B6 B11 2.77(13) . . . . ?
B3 C2 B6 C1 32.49(10) . . . . ?
B3 C2 B6 B5 -4.63(14) . . . . ?
B3 C2 B6 B10 -66.82(13) . . . . ?
B3 C2 B6 B11 -107.13(12) . . . . ?
B3 C2 B7 B8 39.39(9) . . . . ?
B3 C2 B7 B11 142.09(11) . . . . ?
B3 C2 B7 B12 101.89(11) . . . . ?
B3 C2 B11 B6 105.74(12) . . . . ?
B3 C2 B11 B7 -37.27(11) . . . . ?
B3 C2 B11 B10 65.66(14) . . . . ?
B3 C2 B11 B12 2.93(14) . . . . ?
B3 C3 C4 C5 -179.19(12) . . . . ?
B3 C3 C8 C7 -179.05(11) . . . . ?
B3 C3 C8 C9 5.12(18) . . . . ?
B3 B4 B5 C1 -34.12(9) . . . . ?
B3 B4 B5 B6 0.57(14) . . . . ?
B3 B4 B5 B9 100.95(11) . . . . ?
B3 B4 B5 B10 63.61(13) . . . . ?
B3 B4 B8 B7 -37.54(10) . . . . ?
B3 B4 B8 B9 -137.54(11) . . . . ?
B3 B4 B8 B12 -100.50(11) . . . . ?
B3 B4 B9 B5 -100.36(11) . . . . ?
B3 B4 B9 B8 37.76(10) . . . . ?
B3 B4 B9 B10 -63.40(13) . . . . ?
B3 B4 B9 B12 0.33(14) . . . . ?
B3 B7 B8 B4 37.43(10) . . . . ?
B3 B7 B8 B9 100.38(11) . . . . ?
B3 B7 B8 B12 137.38(11) . . . . ?
B3 B7 B11 C2 33.57(9) . . . . ?
B3 B7 B11 B6 0.86(14) . . . . ?
B3 B7 B11 B10 -62.30(13) . . . . ?
B3 B7 B11 B12 -100.07(12) . . . . ?
B3 B7 B12 B8 -37.60(10) . . . . ?
B3 B7 B12 B9 -0.15(15) . . . . ?
B3 B7 B12 B10 63.59(14) . . . . ?
B3 B7 B12 B11 100.92(12) . . . . ?
B3 B8 B9 B4 -37.76(10) . . . . ?
B3 B8 B9 B5 -0.31(15) . . . . ?
B3 B8 B9 B10 62.83(13) . . . . ?
B3 B8 B9 B12 100.46(12) . . . . ?
B3 B8 B12 B7 38.04(10) . . . . ?
B3 B8 B12 B9 -100.24(11) . . . . ?
B3 B8 B12 B10 -62.62(13) . . . . ?
B3 B8 B12 B11 0.74(15) . . . . ?
B4 C1 C2 B3 -40.37(9) . . . . ?
B4 C1 C2 B6 105.47(11) . . . . ?
B4 C1 C2 B7 -2.81(14) . . . . ?
B4 C1 C2 B11 66.64(13) . . . . ?
B4 C1 C14 C9 77.08(16) . . . . ?
B4 C1 C14 C13 -102.13(14) . . . . ?
B4 C1 B3 C2 136.24(10) . . . . ?
B4 C1 B3 C3 -114.77(12) . . . . ?
B4 C1 B3 B7 102.28(11) . . . . ?
B4 C1 B3 B8 38.95(10) . . . . ?
B4 C1 B5 B6 -141.19(11) . . . . ?
B4 C1 B5 B9 -39.16(10) . . . . ?
B4 C1 B5 B10 -102.08(11) . . . . ?
B4 C1 B6 C2 -99.98(11) . . . . ?
B4 C1 B6 B5 36.81(10) . . . . ?
B4 C1 B6 B10 -2.46(14) . . . . ?
B4 C1 B6 B11 -65.12(13) . . . . ?
B4 B3 B7 C2 96.80(11) . . . . ?
B4 B3 B7 B8 -37.69(10) . . . . ?
B4 B3 B7 B11 63.44(13) . . . . ?
B4 B3 B7 B12 0.35(14) . . . . ?
B4 B3 B8 B7 138.17(11) . . . . ?
B4 B3 B8 B9 37.60(10) . . . . ?
B4 B3 B8 B12 100.39(11) . . . . ?
B4 B5 B6 C1 -34.37(9) . . . . ?
B4 B5 B6 C2 2.29(13) . . . . ?
B4 B5 B6 B10 100.84(12) . . . . ?
B4 B5 B6 B11 63.11(13) . . . . ?
B4 B5 B9 B8 -37.33(10) . . . . ?
B4 B5 B9 B10 -138.51(11) . . . . ?
B4 B5 B9 B12 -100.91(12) . . . . ?
B4 B5 B10 B6 -100.88(11) . . . . ?
B4 B5 B10 B9 37.01(10) . . . . ?
B4 B5 B10 B11 -63.09(14) . . . . ?
B4 B5 B10 B12 -0.14(14) . . . . ?
B4 B8 B9 B5 37.45(10) . . . . ?
B4 B8 B9 B10 100.59(11) . . . . ?
B4 B8 B9 B12 138.22(11) . . . . ?
B4 B8 B12 B7 101.23(11) . . . . ?
B4 B8 B12 B9 -37.04(10) . . . . ?
B4 B8 B12 B10 0.58(14) . . . . ?
B4 B8 B12 B11 63.94(14) . . . . ?
B4 B9 B10 B5 -37.14(10) . . . . ?
B4 B9 B10 B6 0.70(15) . . . . ?
B4 B9 B10 B11 64.20(13) . . . . ?
B4 B9 B10 B12 100.89(11) . . . . ?
B4 B9 B12 B7 -0.11(15) . . . . ?
B4 B9 B12 B8 37.27(10) . . . . ?
B4 B9 B12 B10 -100.85(11) . . . . ?
B4 B9 B12 B11 -63.90(14) . . . . ?
B5 C1 C2 B3 -106.34(11) . . . . ?
B5 C1 C2 B6 39.50(10) . . . . ?
B5 C1 C2 B7 -68.79(13) . . . . ?
B5 C1 C2 B11 0.66(14) . . . . ?
B5 C1 C14 C9 153.59(12) . . . . ?
B5 C1 C14 C13 -25.62(18) . . . . ?
B5 C1 B3 C2 99.27(11) . . . . ?
B5 C1 B3 C3 -151.74(11) . . . . ?
B5 C1 B3 B4 -36.98(10) . . . . ?
B5 C1 B3 B7 65.30(13) . . . . ?
B5 C1 B3 B8 1.98(14) . . . . ?
B5 C1 B4 B3 141.10(11) . . . . ?
B5 C1 B4 B8 102.75(11) . . . . ?
B5 C1 B4 B9 39.60(10) . . . . ?
B5 C1 B6 C2 -136.80(10) . . . . ?
B5 C1 B6 B10 -39.27(10) . . . . ?
B5 C1 B6 B11 -101.93(11) . . . . ?
B5 B4 B8 B3 99.84(11) . . . . ?
B5 B4 B8 B7 62.30(13) . . . . ?
B5 B4 B8 B9 -37.70(10) . . . . ?
B5 B4 B8 B12 -0.66(14) . . . . ?
B5 B4 B9 B8 138.12(11) . . . . ?
B5 B4 B9 B10 36.96(10) . . . . ?
B5 B4 B9 B12 100.69(12) . . . . ?
B5 B6 B10 B9 -37.62(10) . . . . ?
B5 B6 B10 B11 -137.85(11) . . . . ?
B5 B6 B10 B12 -100.45(12) . . . . ?
B5 B6 B11 C2 -96.08(11) . . . . ?
B5 B6 B11 B7 -63.60(13) . . . . ?
B5 B6 B11 B10 37.68(10) . . . . ?
B5 B6 B11 B12 -0.27(14) . . . . ?
B5 B9 B10 B6 37.85(10) . . . . ?
B5 B9 B10 B11 101.35(11) . . . . ?
B5 B9 B10 B12 138.04(11) . . . . ?
B5 B9 B12 B7 63.41(14) . . . . ?
B5 B9 B12 B8 100.79(11) . . . . ?
B5 B9 B12 B10 -37.34(10) . . . . ?
B5 B9 B12 B11 -0.39(15) . . . . ?
B5 B10 B11 C2 1.69(14) . . . . ?
B5 B10 B11 B6 -37.92(10) . . . . ?
B5 B10 B11 B7 62.45(14) . . . . ?
B5 B10 B11 B12 99.93(12) . . . . ?
B5 B10 B12 B7 -63.81(14) . . . . ?
B5 B10 B12 B8 -0.27(14) . . . . ?
B5 B10 B12 B9 37.33(10) . . . . ?
B5 B10 B12 B11 -101.33(11) . . . . ?
B6 C1 C2 B3 -145.84(10) . . . . ?
B6 C1 C2 B7 -108.28(12) . . . . ?
B6 C1 C2 B11 -38.83(10) . . . . ?
B6 C1 C14 C9 -132.62(12) . . . . ?
B6 C1 C14 C13 48.18(16) . . . . ?
B6 C1 B3 C2 31.72(10) . . . . ?
B6 C1 B3 C3 140.70(11) . . . . ?
B6 C1 B3 B4 -104.53(11) . . . . ?
B6 C1 B3 B7 -2.25(13) . . . . ?
B6 C1 B3 B8 -65.57(13) . . . . ?
B6 C1 B4 B3 104.39(11) . . . . ?
B6 C1 B4 B5 -36.71(10) . . . . ?
B6 C1 B4 B8 66.04(13) . . . . ?
B6 C1 B4 B9 2.89(13) . . . . ?
B6 C1 B5 B4 141.19(11) . . . . ?
B6 C1 B5 B9 102.04(11) . . . . ?
B6 C1 B5 B10 39.11(10) . . . . ?
B6 C2 B3 C1 -33.12(10) . . . . ?
B6 C2 B3 C3 -137.30(12) . . . . ?
B6 C2 B3 B4 5.03(13) . . . . ?
B6 C2 B3 B7 107.65(12) . . . . ?
B6 C2 B3 B8 67.74(12) . . . . ?
B6 C2 B7 B3 -105.61(12) . . . . ?
B6 C2 B7 B8 -66.22(13) . . . . ?
B6 C2 B7 B11 36.48(11) . . . . ?
B6 C2 B7 B12 -3.72(15) . . . . ?
B6 C2 B11 B7 -143.01(11) . . . . ?
B6 C2 B11 B10 -40.08(10) . . . . ?
B6 C2 B11 B12 -102.81(12) . . . . ?
B6 B5 B9 B4 101.13(11) . . . . ?
B6 B5 B9 B8 63.80(13) . . . . ?
B6 B5 B9 B10 -37.38(10) . . . . ?
B6 B5 B9 B12 0.22(14) . . . . ?
B6 B5 B10 B9 137.89(11) . . . . ?
B6 B5 B10 B11 37.79(10) . . . . ?
B6 B5 B10 B12 100.75(12) . . . . ?
B6 B10 B11 C2 39.62(10) . . . . ?
B6 B10 B11 B7 100.37(11) . . . . ?
B6 B10 B11 B12 137.85(11) . . . . ?
B6 B10 B12 B7 -0.11(15) . . . . ?
B6 B10 B12 B8 63.43(14) . . . . ?
B6 B10 B12 B9 101.03(12) . . . . ?
B6 B10 B12 B11 -37.63(11) . . . . ?
B6 B11 B12 B7 -100.60(11) . . . . ?
B6 B11 B12 B8 -63.39(14) . . . . ?
B6 B11 B12 B9 0.41(15) . . . . ?
B6 B11 B12 B10 37.55(10) . . . . ?
B7 C2 B3 C1 -140.77(10) . . . . ?
B7 C2 B3 C3 115.05(13) . . . . ?
B7 C2 B3 B4 -102.61(11) . . . . ?
B7 C2 B3 B8 -39.91(10) . . . . ?
B7 C2 B6 C1 102.97(12) . . . . ?
B7 C2 B6 B5 65.85(13) . . . . ?
B7 C2 B6 B10 3.66(15) . . . . ?
B7 C2 B6 B11 -36.65(11) . . . . ?
B7 C2 B11 B6 143.01(11) . . . . ?
B7 C2 B11 B10 102.93(12) . . . . ?
B7 C2 B11 B12 40.20(10) . . . . ?
B7 B3 B4 C1 -98.42(11) . . . . ?
B7 B3 B4 B5 -63.99(13) . . . . ?
B7 B3 B4 B8 37.73(10) . . . . ?
B7 B3 B4 B9 -0.42(13) . . . . ?
B7 B3 B8 B4 -138.17(11) . . . . ?
B7 B3 B8 B9 -100.57(12) . . . . ?
B7 B3 B8 B12 -37.77(10) . . . . ?
B7 B8 B9 B4 -101.20(11) . . . . ?
B7 B8 B9 B5 -63.75(13) . . . . ?
B7 B8 B9 B10 -0.62(14) . . . . ?
B7 B8 B9 B12 37.02(10) . . . . ?
B7 B8 B12 B9 -138.27(11) . . . . ?
B7 B8 B12 B10 -100.65(12) . . . . ?
B7 B8 B12 B11 -37.29(11) . . . . ?
B7 B11 B12 B8 37.21(10) . . . . ?
B7 B11 B12 B9 101.00(12) . . . . ?
B7 B11 B12 B10 138.14(11) . . . . ?
B8 B3 B4 C1 -136.15(11) . . . . ?
B8 B3 B4 B5 -101.71(11) . . . . ?
B8 B3 B4 B9 -38.14(10) . . . . ?
B8 B3 B7 C2 134.49(11) . . . . ?
B8 B3 B7 B11 101.13(12) . . . . ?
B8 B3 B7 B12 38.04(10) . . . . ?
B8 B4 B5 C1 -97.23(11) . . . . ?
B8 B4 B5 B6 -62.54(13) . . . . ?
B8 B4 B5 B9 37.84(10) . . . . ?
B8 B4 B5 B10 0.50(14) . . . . ?
B8 B4 B9 B5 -138.12(11) . . . . ?
B8 B4 B9 B10 -101.16(12) . . . . ?
B8 B4 B9 B12 -37.43(10) . . . . ?
B8 B7 B11 C2 96.34(11) . . . . ?
B8 B7 B11 B6 63.63(13) . . . . ?
B8 B7 B11 B10 0.47(14) . . . . ?
B8 B7 B11 B12 -37.31(10) . . . . ?
B8 B7 B12 B9 37.46(10) . . . . ?
B8 B7 B12 B10 101.20(12) . . . . ?
B8 B7 B12 B11 138.52(11) . . . . ?
B8 B9 B10 B5 -100.45(11) . . . . ?
B8 B9 B10 B6 -62.60(14) . . . . ?
B8 B9 B10 B11 0.90(14) . . . . ?
B8 B9 B10 B12 37.59(10) . . . . ?
B8 B9 B12 B7 -37.38(10) . . . . ?
B8 B9 B12 B10 -138.13(11) . . . . ?
B8 B9 B12 B11 -101.18(12) . . . . ?
B9 B4 B5 C1 -135.07(11) . . . . ?
B9 B4 B5 B6 -100.38(12) . . . . ?
B9 B4 B5 B10 -37.34(10) . . . . ?
B9 B4 B8 B3 137.54(11) . . . . ?
B9 B4 B8 B7 100.00(12) . . . . ?
B9 B4 B8 B12 37.04(10) . . . . ?
B9 B5 B6 C1 -97.45(11) . . . . ?
B9 B5 B6 C2 -60.78(12) . . . . ?
B9 B5 B6 B10 37.77(10) . . . . ?
B9 B5 B6 B11 0.03(13) . . . . ?
B9 B5 B10 B6 -137.89(11) . . . . ?
B9 B5 B10 B11 -100.10(12) . . . . ?
B9 B5 B10 B12 -37.15(10) . . . . ?
B9 B8 B12 B7 138.27(11) . . . . ?
B9 B8 B12 B10 37.62(10) . . . . ?
B9 B8 B12 B11 100.98(12) . . . . ?
B9 B10 B11 C2 -61.60(13) . . . . ?
B9 B10 B11 B6 -101.21(12) . . . . ?
B9 B10 B11 B7 -0.84(14) . . . . ?
B9 B10 B11 B12 36.63(10) . . . . ?
B9 B10 B12 B7 -101.14(12) . . . . ?
B9 B10 B12 B8 -37.60(10) . . . . ?
B9 B10 B12 B11 -138.67(11) . . . . ?
B10 B5 B6 C1 -135.21(11) . . . . ?
B10 B5 B6 C2 -98.55(11) . . . . ?
B10 B5 B6 B11 -37.74(10) . . . . ?
B10 B5 B9 B4 138.51(11) . . . . ?
B10 B5 B9 B8 101.18(12) . . . . ?
B10 B5 B9 B12 37.60(10) . . . . ?
B10 B6 B11 C2 -133.75(11) . . . . ?
B10 B6 B11 B7 -101.28(12) . . . . ?
B10 B6 B11 B12 -37.95(10) . . . . ?
B10 B9 B12 B7 100.74(12) . . . . ?
B10 B9 B12 B8 138.13(11) . . . . ?
B10 B9 B12 B11 36.95(10) . . . . ?
B10 B11 B12 B7 -138.14(11) . . . . ?
B10 B11 B12 B8 -100.94(12) . . . . ?
B10 B11 B12 B9 -37.14(11) . . . . ?
B11 C2 B3 C1 -103.36(11) . . . . ?
B11 C2 B3 C3 152.46(12) . . . . ?
B11 C2 B3 B4 -65.20(13) . . . . ?
B11 C2 B3 B7 37.41(11) . . . . ?
B11 C2 B3 B8 -2.50(14) . . . . ?
B11 C2 B6 C1 139.62(11) . . . . ?
B11 C2 B6 B5 102.49(11) . . . . ?
B11 C2 B6 B10 40.31(10) . . . . ?
B11 C2 B7 B3 -142.09(11) . . . . ?
B11 C2 B7 B8 -102.70(11) . . . . ?
B11 C2 B7 B12 -40.19(10) . . . . ?
B11 B6 B10 B5 137.85(11) . . . . ?
B11 B6 B10 B9 100.23(12) . . . . ?
B11 B6 B10 B12 37.40(11) . . . . ?
B11 B7 B8 B3 -100.28(11) . . . . ?
B11 B7 B8 B4 -62.86(13) . . . . ?
B11 B7 B8 B9 0.09(14) . . . . ?
B11 B7 B8 B12 37.10(10) . . . . ?
B11 B7 B12 B8 -138.52(11) . . . . ?
B11 B7 B12 B9 -101.07(12) . . . . ?
B11 B7 B12 B10 -37.33(11) . . . . ?
B11 B10 B12 B7 37.52(11) . . . . ?
B11 B10 B12 B8 101.06(12) . . . . ?
B11 B10 B12 B9 138.67(11) . . . . ?
B12 B7 B8 B3 -137.38(11) . . . . ?
B12 B7 B8 B4 -99.96(11) . . . . ?
B12 B7 B8 B9 -37.01(10) . . . . ?
B12 B7 B11 C2 133.65(11) . . . . ?
B12 B7 B11 B6 100.93(12) . . . . ?
B12 B7 B11 B10 37.77(10) . . . . ?
B12 B8 B9 B4 -138.22(11) . . . . ?
B12 B8 B9 B5 -100.77(12) . . . . ?
B12 B8 B9 B10 -37.63(10) . . . . ?
B12 B9 B10 B5 -138.04(11) . . . . ?
B12 B9 B10 B6 -100.19(12) . . . . ?
B12 B9 B10 B11 -36.69(10) . . . . ?
B12 B10 B11 C2 -98.23(12) . . . . ?
B12 B10 B11 B6 -137.85(11) . . . . ?
B12 B10 B11 B7 -37.48(10) . . . . ?
C1A C2A B3A C3A -104.06(12) . . . . ?
C1A C2A B3A B4A 37.91(9) . . . . ?
C1A C2A B3A B7A 140.73(10) . . . . ?
C1A C2A B3A B8A 100.66(10) . . . . ?
C1A C2A B6A B5A -37.03(9) . . . . ?
C1A C2A B6A B10A -99.23(11) . . . . ?
C1A C2A B6A B11A -139.84(11) . . . . ?
C1A C2A B7A B3A -36.72(9) . . . . ?
C1A C2A B7A B8A 2.73(13) . . . . ?
C1A C2A B7A B11A 105.59(11) . . . . ?
C1A C2A B7A B12A 65.39(13) . . . . ?
C1A C2A B11A B6A 38.44(10) . . . . ?
C1A C2A B11A B7A -104.58(11) . . . . ?
C1A C2A B11A B10A -1.90(14) . . . . ?
C1A C2A B11A B12A -64.41(13) . . . . ?
C1A B3A B4A B5A 34.30(9) . . . . ?
C1A B3A B4A B8A 135.78(11) . . . . ?
C1A B3A B4A B9A 97.86(11) . . . . ?
C1A B3A B7A C2A 33.93(9) . . . . ?
C1A B3A B7A B8A -100.39(10) . . . . ?
C1A B3A B7A B11A 0.62(13) . . . . ?
C1A B3A B7A B12A -62.54(13) . . . . ?
C1A B3A B8A B4A -38.76(9) . . . . ?
C1A B3A B8A B7A 99.13(11) . . . . ?
C1A B3A B8A B9A -1.34(14) . . . . ?
C1A B3A B8A B12A 61.64(12) . . . . ?
C1A B4A B5A B6A 34.46(9) . . . . ?
C1A B4A B5A B9A 134.86(11) . . . . ?
C1A B4A B5A B10A 97.71(11) . . . . ?
C1A B4A B8A B3A 38.02(9) . . . . ?
C1A B4A B8A B7A 0.28(13) . . . . ?
C1A B4A B8A B9A -99.73(11) . . . . ?
C1A B4A B8A B12A -62.64(12) . . . . ?
C1A B4A B9A B5A -39.19(9) . . . . ?
C1A B4A B9A B8A 98.80(10) . . . . ?
C1A B4A B9A B10A -2.37(13) . . . . ?
C1A B4A B9A B12A 61.28(13) . . . . ?
C1A B5A B6A C2A 36.46(9) . . . . ?
C1A B5A B6A B10A 135.07(11) . . . . ?
C1A B5A B6A B11A 97.31(11) . . . . ?
C1A B5A B9A B4A 38.94(9) . . . . ?
C1A B5A B9A B8A 1.46(14) . . . . ?
C1A B5A B9A B10A -99.83(11) . . . . ?
C1A B5A B9A B12A -62.26(13) . . . . ?
C1A B5A B10A B6A -39.30(9) . . . . ?
C1A B5A B10A B9A 98.69(11) . . . . ?
C1A B5A B10A B11A -1.65(14) . . . . ?
C1A B5A B10A B12A 61.34(13) . . . . ?
C1A B6A B10A B5A 38.69(9) . . . . ?
C1A B6A B10A B9A 1.23(13) . . . . ?
C1A B6A B10A B11A -99.22(11) . . . . ?
C1A B6A B10A B12A -61.86(13) . . . . ?
C1A B6A B11A C2A -34.29(9) . . . . ?
C1A B6A B11A B7A -1.98(13) . . . . ?
C1A B6A B11A B10A 99.11(11) . . . . ?
C1A B6A B11A B12A 61.32(13) . . . . ?
C2A C1A C14A C9A -65.60(15) . . . . ?
C2A C1A C14A C13A 114.56(13) . . . . ?
C2A C1A B3A C3A 109.30(12) . . . . ?
C2A C1A B3A B4A -136.39(10) . . . . ?
C2A C1A B3A B7A -33.81(9) . . . . ?
C2A C1A B3A B8A -97.13(10) . . . . ?
C2A C1A B4A B3A 39.90(9) . . . . ?
C2A C1A B4A B5A -101.36(10) . . . . ?
C2A C1A B4A B8A 1.38(13) . . . . ?
C2A C1A B4A B9A -61.63(12) . . . . ?
C2A C1A B5A B4A 102.76(10) . . . . ?
C2A C1A B5A B6A -38.80(9) . . . . ?
C2A C1A B5A B9A 63.41(12) . . . . ?
C2A C1A B5A B10A 0.50(13) . . . . ?
C2A C1A B6A B5A 136.83(10) . . . . ?
C2A C1A B6A B10A 97.43(11) . . . . ?
C2A C1A B6A B11A 34.71(9) . . . . ?
C2A B3A B4A C1A -37.28(8) . . . . ?
C2A B3A B4A B5A -2.98(13) . . . . ?
C2A B3A B4A B8A 98.50(10) . . . . ?
C2A B3A B4A B9A 60.58(12) . . . . ?
C2A B3A B7A B8A -134.32(10) . . . . ?
C2A B3A B7A B11A -33.30(9) . . . . ?
C2A B3A B7A B12A -96.47(11) . . . . ?
C2A B3A B8A B4A -99.20(10) . . . . ?
C2A B3A B8A B7A 38.70(9) . . . . ?
C2A B3A B8A B9A -61.78(12) . . . . ?
C2A B3A B8A B12A 1.20(13) . . . . ?
C2A B6A B10A B5A 98.24(10) . . . . ?
C2A B6A B10A B9A 60.78(13) . . . . ?
C2A B6A B10A B11A -39.67(10) . . . . ?
C2A B6A B10A B12A -2.31(14) . . . . ?
C2A B6A B11A B7A 32.31(10) . . . . ?
C2A B6A B11A B10A 133.40(11) . . . . ?
C2A B6A B11A B12A 95.61(11) . . . . ?
C2A B7A B8A B3A -39.41(9) . . . . ?
C2A B7A B8A B4A -1.76(13) . . . . ?
C2A B7A B8A B9A 61.11(12) . . . . ?
C2A B7A B8A B12A 98.33(11) . . . . ?
C2A B7A B11A B6A -32.67(10) . . . . ?
C2A B7A B11A B10A -95.76(11) . . . . ?
C2A B7A B11A B12A -133.64(11) . . . . ?
C2A B7A B12A B8A -98.96(11) . . . . ?
C2A B7A B12A B9A -61.56(13) . . . . ?
C2A B7A B12A B10A 1.97(14) . . . . ?
C2A B7A B12A B11A 39.58(10) . . . . ?
C2A B11A B12A B7A -39.14(9) . . . . ?
C2A B11A B12A B8A -2.00(13) . . . . ?
C2A B11A B12A B9A 61.46(13) . . . . ?
C2A B11A B12A B10A 98.72(11) . . . . ?
C3A C4A C5A C6A -1.6(2) . . . . ?
C3A C8A C9A C10A 178.47(12) . . . . ?
C3A C8A C9A C14A 2.09(19) . . . . ?
C3A B3A B4A C1A 102.83(13) . . . . ?
C3A B3A B4A B5A 137.14(12) . . . . ?
C3A B3A B4A B8A -121.38(13) . . . . ?
C3A B3A B4A B9A -159.30(11) . . . . ?
C3A B3A B7A C2A -104.83(13) . . . . ?
C3A B3A B7A B8A 120.85(14) . . . . ?
C3A B3A B7A B11A -138.13(12) . . . . ?
C3A B3A B7A B12A 158.70(12) . . . . ?
C3A B3A B8A B4A 109.52(15) . . . . ?
C3A B3A B8A B7A -112.58(15) . . . . ?
C3A B3A B8A B9A 146.94(13) . . . . ?
C3A B3A B8A B12A -150.08(13) . . . . ?
C4A C3A C8A C7A 1.90(18) . . . . ?
C4A C3A C8A C9A -174.67(11) . . . . ?
C4A C3A B3A C1A 173.32(11) . . . . ?
C4A C3A B3A C2A -120.54(12) . . . . ?
C4A C3A B3A B4A 104.50(14) . . . . ?
C4A C3A B3A B7A -51.50(17) . . . . ?
C4A C3A B3A B8A 27.38(19) . . . . ?
C4A C5A C6A C7A 1.4(2) . . . . ?
C5A C6A C7A C8A 0.6(2) . . . . ?
C6A C7A C8A C3A -2.2(2) . . . . ?
C6A C7A C8A C9A 174.41(12) . . . . ?
C7A C8A C9A C10A 2.02(18) . . . . ?
C7A C8A C9A C14A -174.37(12) . . . . ?
C8A C3A C4A C5A -0.02(19) . . . . ?
C8A C3A B3A C1A -4.29(17) . . . . ?
C8A C3A B3A C2A 61.86(16) . . . . ?
C8A C3A B3A B4A -73.11(16) . . . . ?
C8A C3A B3A B7A 130.89(13) . . . . ?
C8A C3A B3A B8A -150.23(13) . . . . ?
C8A C9A C10A C11A -174.27(13) . . . . ?
C8A C9A C14A C1A -5.33(19) . . . . ?
C8A C9A C14A C13A 174.50(12) . . . . ?
C9A C10A C11A C12A -1.0(2) . . . . ?
C10A C9A C14A C1A 178.17(11) . . . . ?
C10A C9A C14A C13A -1.99(18) . . . . ?
C10A C11A C12A C13A -0.9(2) . . . . ?
C11A C12A C13A C14A 1.2(2) . . . . ?
C12A C13A C14A C1A -179.89(12) . . . . ?
C12A C13A C14A C9A 0.3(2) . . . . ?
C14A C1A C2A B3A 105.48(12) . . . . ?
C14A C1A C2A B6A -108.58(12) . . . . ?
C14A C1A C2A B7A 143.14(11) . . . . ?
C14A C1A C2A B11A -147.18(11) . . . . ?
C14A C1A B3A C2A -108.08(11) . . . . ?
C14A C1A B3A C3A 1.22(15) . . . . ?
C14A C1A B3A B4A 115.52(12) . . . . ?
C14A C1A B3A B7A -141.89(11) . . . . ?
C14A C1A B3A B8A 154.79(10) . . . . ?
C14A C1A B4A B3A -103.42(13) . . . . ?
C14A C1A B4A B5A 115.32(13) . . . . ?
C14A C1A B4A B8A -141.94(11) . . . . ?
C14A C1A B4A B9A 155.05(11) . . . . ?
C14A C1A B5A B4A -112.33(13) . . . . ?
C14A C1A B5A B6A 106.10(13) . . . . ?
C14A C1A B5A B9A -151.68(12) . . . . ?
C14A C1A B5A B10A 145.41(12) . . . . ?
C14A C1A B6A C2A 106.47(12) . . . . ?
C14A C1A B6A B5A -116.70(12) . . . . ?
C14A C1A B6A B10A -156.10(11) . . . . ?
C14A C1A B6A B11A 141.18(11) . . . . ?
C14A C9A C10A C11A 2.37(19) . . . . ?
B3A C1A C2A B6A 145.94(10) . . . . ?
B3A C1A C2A B7A 37.66(10) . . . . ?
B3A C1A C2A B11A 107.34(11) . . . . ?
B3A C1A C14A C9A 3.37(17) . . . . ?
B3A C1A C14A C13A -176.47(11) . . . . ?
B3A C1A B4A B5A -141.25(10) . . . . ?
B3A C1A B4A B8A -38.52(9) . . . . ?
B3A C1A B4A B9A -101.53(11) . . . . ?
B3A C1A B5A B4A 36.92(10) . . . . ?
B3A C1A B5A B6A -104.64(11) . . . . ?
B3A C1A B5A B9A -2.43(14) . . . . ?
B3A C1A B5A B10A -65.34(13) . . . . ?
B3A C1A B6A C2A -32.19(9) . . . . ?
B3A C1A B6A B5A 104.64(11) . . . . ?
B3A C1A B6A B10A 65.24(12) . . . . ?
B3A C1A B6A B11A 2.52(13) . . . . ?
B3A C2A B6A C1A 32.51(9) . . . . ?
B3A C2A B6A B5A -4.51(13) . . . . ?
B3A C2A B6A B10A -66.71(13) . . . . ?
B3A C2A B6A B11A -107.33(11) . . . . ?
B3A C2A B7A B8A 39.44(9) . . . . ?
B3A C2A B7A B11A 142.30(11) . . . . ?
B3A C2A B7A B12A 102.11(11) . . . . ?
B3A C2A B11A B6A 105.85(11) . . . . ?
B3A C2A B11A B7A -37.18(10) . . . . ?
B3A C2A B11A B10A 65.50(13) . . . . ?
B3A C2A B11A B12A 3.00(14) . . . . ?
B3A C3A C4A C5A -177.66(12) . . . . ?
B3A C3A C8A C7A 179.49(12) . . . . ?
B3A C3A C8A C9A 2.93(18) . . . . ?
B3A B4A B5A C1A -34.04(9) . . . . ?
B3A B4A B5A B6A 0.42(14) . . . . ?
B3A B4A B5A B9A 100.82(11) . . . . ?
B3A B4A B5A B10A 63.68(13) . . . . ?
B3A B4A B8A B7A -37.75(10) . . . . ?
B3A B4A B8A B9A -137.75(11) . . . . ?
B3A B4A B8A B12A -100.66(11) . . . . ?
B3A B4A B9A B5A -100.51(11) . . . . ?
B3A B4A B9A B8A 37.49(10) . . . . ?
B3A B4A B9A B10A -63.68(13) . . . . ?
B3A B4A B9A B12A -0.04(14) . . . . ?
B3A B7A B8A B4A 37.65(10) . . . . ?
B3A B7A B8A B9A 100.52(11) . . . . ?
B3A B7A B8A B12A 137.74(11) . . . . ?
B3A B7A B11A C2A 33.54(9) . . . . ?
B3A B7A B11A B6A 0.87(14) . . . . ?
B3A B7A B11A B10A -62.22(13) . . . . ?
B3A B7A B11A B12A -100.10(11) . . . . ?
B3A B7A B12A B8A -37.29(10) . . . . ?
B3A B7A B12A B9A 0.11(14) . . . . ?
B3A B7A B12A B10A 63.63(14) . . . . ?
B3A B7A B12A B11A 101.24(11) . . . . ?
B3A B8A B9A B4A -37.63(10) . . . . ?
B3A B8A B9A B5A -0.09(14) . . . . ?
B3A B8A B9A B10A 63.16(13) . . . . ?
B3A B8A B9A B12A 100.62(11) . . . . ?
B3A B8A B12A B7A 37.78(10) . . . . ?
B3A B8A B12A B9A -100.30(11) . . . . ?
B3A B8A B12A B10A -62.92(13) . . . . ?
B3A B8A B12A B11A 0.51(14) . . . . ?
B4A C1A C2A B3A -40.34(9) . . . . ?
B4A C1A C2A B6A 105.60(11) . . . . ?
B4A C1A C2A B7A -2.68(13) . . . . ?
B4A C1A C2A B11A 67.00(13) . . . . ?
B4A C1A C14A C9A 75.30(16) . . . . ?
B4A C1A C14A C13A -104.54(14) . . . . ?
B4A C1A B3A C2A 136.39(10) . . . . ?
B4A C1A B3A C3A -114.30(12) . . . . ?
B4A C1A B3A B7A 102.59(11) . . . . ?
B4A C1A B3A B8A 39.27(10) . . . . ?
B4A C1A B5A B6A -141.56(11) . . . . ?
B4A C1A B5A B9A -39.35(10) . . . . ?
B4A C1A B5A B10A -102.26(11) . . . . ?
B4A C1A B6A C2A -100.30(10) . . . . ?
B4A C1A B6A B5A 36.53(10) . . . . ?
B4A C1A B6A B10A -2.87(13) . . . . ?
B4A C1A B6A B11A -65.59(12) . . . . ?
B4A B3A B7A C2A 96.34(11) . . . . ?
B4A B3A B7A B8A -37.98(10) . . . . ?
B4A B3A B7A B11A 63.03(13) . . . . ?
B4A B3A B7A B12A -0.13(14) . . . . ?
B4A B3A B8A B7A 137.90(11) . . . . ?
B4A B3A B8A B9A 37.43(10) . . . . ?
B4A B3A B8A B12A 100.41(11) . . . . ?
B4A B5A B6A C1A -34.14(9) . . . . ?
B4A B5A B6A C2A 2.32(13) . . . . ?
B4A B5A B6A B10A 100.93(11) . . . . ?
B4A B5A B6A B11A 63.17(13) . . . . ?
B4A B5A B9A B8A -37.48(10) . . . . ?
B4A B5A B9A B10A -138.77(11) . . . . ?
B4A B5A B9A B12A -101.20(11) . . . . ?
B4A B5A B10A B6A -101.13(11) . . . . ?
B4A B5A B10A B9A 36.86(10) . . . . ?
B4A B5A B10A B11A -63.48(13) . . . . ?
B4A B5A B10A B12A -0.50(14) . . . . ?
B4A B8A B9A B5A 37.53(10) . . . . ?
B4A B8A B9A B10A 100.79(11) . . . . ?
B4A B8A B9A B12A 138.25(11) . . . . ?
B4A B8A B12A B7A 101.06(11) . . . . ?
B4A B8A B12A B9A -37.02(10) . . . . ?
B4A B8A B12A B10A 0.37(14) . . . . ?
B4A B8A B12A B11A 63.79(13) . . . . ?
B4A B9A B10A B5A -36.94(10) . . . . ?
B4A B9A B10A B6A 0.70(14) . . . . ?
B4A B9A B10A B11A 64.09(13) . . . . ?
B4A B9A B10A B12A 101.02(11) . . . . ?
B4A B9A B12A B7A -0.05(15) . . . . ?
B4A B9A B12A B8A 37.36(10) . . . . ?
B4A B9A B12A B10A -100.92(11) . . . . ?
B4A B9A B12A B11A -63.75(13) . . . . ?
B5A C1A C2A B3A -106.42(10) . . . . ?
B5A C1A C2A B6A 39.52(10) . . . . ?
B5A C1A C2A B7A -68.76(12) . . . . ?
B5A C1A C2A B11A 0.92(14) . . . . ?
B5A C1A C14A C9A 152.01(12) . . . . ?
B5A C1A C14A C13A -27.84(18) . . . . ?
B5A C1A B3A C2A 99.53(11) . . . . ?
B5A C1A B3A C3A -151.17(11) . . . . ?
B5A C1A B3A B4A -36.87(10) . . . . ?
B5A C1A B3A B7A 65.72(12) . . . . ?
B5A C1A B3A B8A 2.40(14) . . . . ?
B5A C1A B4A B3A 141.25(10) . . . . ?
B5A C1A B4A B8A 102.73(11) . . . . ?
B5A C1A B4A B9A 39.73(10) . . . . ?
B5A C1A B6A C2A -136.83(10) . . . . ?
B5A C1A B6A B10A -39.40(10) . . . . ?
B5A C1A B6A B11A -102.12(11) . . . . ?
B5A B4A B8A B3A 99.99(11) . . . . ?
B5A B4A B8A B7A 62.24(12) . . . . ?
B5A B4A B8A B9A -37.76(10) . . . . ?
B5A B4A B8A B12A -0.67(13) . . . . ?
B5A B4A B9A B8A 138.00(11) . . . . ?
B5A B4A B9A B10A 36.83(10) . . . . ?
B5A B4A B9A B12A 100.47(12) . . . . ?
B5A B6A B10A B9A -37.46(10) . . . . ?
B5A B6A B10A B11A -137.90(11) . . . . ?
B5A B6A B10A B12A -100.54(12) . . . . ?
B5A B6A B11A C2A -95.71(11) . . . . ?
B5A B6A B11A B7A -63.40(13) . . . . ?
B5A B6A B11A B10A 37.69(10) . . . . ?
B5A B6A B11A B12A -0.10(14) . . . . ?
B5A B9A B10A B6A 37.64(10) . . . . ?
B5A B9A B10A B11A 101.03(11) . . . . ?
B5A B9A B10A B12A 137.97(11) . . . . ?
B5A B9A B12A B7A 63.45(14) . . . . ?
B5A B9A B12A B8A 100.85(11) . . . . ?
B5A B9A B12A B10A -37.42(10) . . . . ?
B5A B9A B12A B11A -0.25(14) . . . . ?
B5A B10A B11A C2A 2.13(14) . . . . ?
B5A B10A B11A B6A -37.75(10) . . . . ?
B5A B10A B11A B7A 62.51(13) . . . . ?
B5A B10A B11A B12A 100.17(12) . . . . ?
B5A B10A B12A B7A -63.29(14) . . . . ?
B5A B10A B12A B8A 0.08(14) . . . . ?
B5A B10A B12A B9A 37.38(10) . . . . ?
B5A B10A B12A B11A -101.05(11) . . . . ?
B6A C1A C2A B3A -145.94(10) . . . . ?
B6A C1A C2A B7A -108.29(11) . . . . ?
B6A C1A C2A B11A -38.60(10) . . . . ?
B6A C1A C14A C9A -134.36(12) . . . . ?
B6A C1A C14A C13A 45.80(16) . . . . ?
B6A C1A B3A C2A 31.83(9) . . . . ?
B6A C1A B3A C3A 141.13(11) . . . . ?
B6A C1A B3A B4A -104.57(11) . . . . ?
B6A C1A B3A B7A -1.98(13) . . . . ?
B6A C1A B3A B8A -65.30(12) . . . . ?
B6A C1A B4A B3A 104.83(11) . . . . ?
B6A C1A B4A B5A -36.43(10) . . . . ?
B6A C1A B4A B8A 66.31(12) . . . . ?
B6A C1A B4A B9A 3.30(13) . . . . ?
B6A C1A B5A B4A 141.56(11) . . . . ?
B6A C1A B5A B9A 102.21(11) . . . . ?
B6A C1A B5A B10A 39.30(10) . . . . ?
B6A C2A B3A C1A -33.10(10) . . . . ?
B6A C2A B3A C3A -137.16(11) . . . . ?
B6A C2A B3A B4A 4.81(13) . . . . ?
B6A C2A B3A B7A 107.63(11) . . . . ?
B6A C2A B3A B8A 67.56(12) . . . . ?
B6A C2A B7A B3A -105.86(11) . . . . ?
B6A C2A B7A B8A -66.41(13) . . . . ?
B6A C2A B7A B11A 36.45(11) . . . . ?
B6A C2A B7A B12A -3.75(14) . . . . ?
B6A C2A B11A B7A -143.02(11) . . . . ?
B6A C2A B11A B10A -40.34(10) . . . . ?
B6A C2A B11A B12A -102.85(11) . . . . ?
B6A B5A B9A B4A 101.39(11) . . . . ?
B6A B5A B9A B8A 63.91(13) . . . . ?
B6A B5A B9A B10A -37.38(10) . . . . ?
B6A B5A B9A B12A 0.19(14) . . . . ?
B6A B5A B10A B9A 137.99(11) . . . . ?
B6A B5A B10A B11A 37.65(10) . . . . ?
B6A B5A B10A B12A 100.64(11) . . . . ?
B6A B10A B11A C2A 39.87(10) . . . . ?
B6A B10A B11A B7A 100.25(11) . . . . ?
B6A B10A B11A B12A 137.92(11) . . . . ?
B6A B10A B12A B7A 0.23(15) . . . . ?
B6A B10A B12A B8A 63.61(14) . . . . ?
B6A B10A B12A B9A 100.91(12) . . . . ?
B6A B10A B12A B11A -37.53(10) . . . . ?
B6A B11A B12A B7A -100.38(11) . . . . ?
B6A B11A B12A B8A -63.24(13) . . . . ?
B6A B11A B12A B9A 0.22(14) . . . . ?
B6A B11A B12A B10A 37.48(10) . . . . ?
B7A C2A B3A C1A -140.73(10) . . . . ?
B7A C2A B3A C3A 115.21(13) . . . . ?
B7A C2A B3A B4A -102.82(10) . . . . ?
B7A C2A B3A B8A -40.07(9) . . . . ?
B7A C2A B6A C1A 103.13(11) . . . . ?
B7A C2A B6A B5A 66.10(13) . . . . ?
B7A C2A B6A B10A 3.90(14) . . . . ?
B7A C2A B6A B11A -36.71(11) . . . . ?
B7A C2A B11A B6A 143.02(11) . . . . ?
B7A C2A B11A B10A 102.68(12) . . . . ?
B7A C2A B11A B12A 40.18(10) . . . . ?
B7A B3A B4A C1A -97.76(11) . . . . ?
B7A B3A B4A B5A -63.46(13) . . . . ?
B7A B3A B4A B8A 38.02(10) . . . . ?
B7A B3A B4A B9A 0.11(14) . . . . ?
B7A B3A B8A B4A -137.90(11) . . . . ?
B7A B3A B8A B9A -100.47(12) . . . . ?
B7A B3A B8A B12A -37.49(10) . . . . ?
B7A B8A B9A B4A -101.09(11) . . . . ?
B7A B8A B9A B5A -63.56(13) . . . . ?
B7A B8A B9A B10A -0.30(14) . . . . ?
B7A B8A B9A B12A 37.15(10) . . . . ?
B7A B8A B12A B9A -138.08(11) . . . . ?
B7A B8A B12A B10A -100.70(11) . . . . ?
B7A B8A B12A B11A -37.27(10) . . . . ?
B7A B11A B12A B8A 37.14(10) . . . . ?
B7A B11A B12A B9A 100.60(11) . . . . ?
B7A B11A B12A B10A 137.86(11) . . . . ?
B8A B3A B4A C1A -135.78(11) . . . . ?
B8A B3A B4A B5A -101.48(11) . . . . ?
B8A B3A B4A B9A -37.92(10) . . . . ?
B8A B3A B7A C2A 134.32(10) . . . . ?
B8A B3A B7A B11A 101.01(11) . . . . ?
B8A B3A B7A B12A 37.85(10) . . . . ?
B8A B4A B5A C1A -96.98(10) . . . . ?
B8A B4A B5A B6A -62.53(13) . . . . ?
B8A B4A B5A B9A 37.88(10) . . . . ?
B8A B4A B5A B10A 0.73(14) . . . . ?
B8A B4A B9A B5A -138.00(11) . . . . ?
B8A B4A B9A B10A -101.17(12) . . . . ?
B8A B4A B9A B12A -37.53(10) . . . . ?
B8A B7A B11A C2A 96.26(11) . . . . ?
B8A B7A B11A B6A 63.59(13) . . . . ?
B8A B7A B11A B10A 0.50(13) . . . . ?
B8A B7A B11A B12A -37.38(10) . . . . ?
B8A B7A B12A B9A 37.40(10) . . . . ?
B8A B7A B12A B10A 100.93(12) . . . . ?
B8A B7A B12A B11A 138.53(11) . . . . ?
B8A B9A B10A B5A -100.42(11) . . . . ?
B8A B9A B10A B6A -62.78(13) . . . . ?
B8A B9A B10A B11A 0.61(14) . . . . ?
B8A B9A B10A B12A 37.55(10) . . . . ?
B8A B9A B12A B7A -37.40(10) . . . . ?
B8A B9A B12A B10A -138.27(11) . . . . ?
B8A B9A B12A B11A -101.10(11) . . . . ?
B9A B4A B5A C1A -134.86(11) . . . . ?
B9A B4A B5A B6A -100.40(11) . . . . ?
B9A B4A B5A B10A -37.15(10) . . . . ?
B9A B4A B8A B3A 137.75(11) . . . . ?
B9A B4A B8A B7A 100.00(12) . . . . ?
B9A B4A B8A B12A 37.09(10) . . . . ?
B9A B5A B6A C1A -97.37(11) . . . . ?
B9A B5A B6A C2A -60.91(12) . . . . ?
B9A B5A B6A B10A 37.71(10) . . . . ?
B9A B5A B6A B11A -0.05(13) . . . . ?
B9A B5A B10A B6A -137.99(11) . . . . ?
B9A B5A B10A B11A -100.34(12) . . . . ?
B9A B5A B10A B12A -37.35(10) . . . . ?
B9A B8A B12A B7A 138.08(11) . . . . ?
B9A B8A B12A B10A 37.38(10) . . . . ?
B9A B8A B12A B11A 100.81(12) . . . . ?
B9A B10A B11A C2A -61.06(13) . . . . ?
B9A B10A B11A B6A -100.93(12) . . . . ?
B9A B10A B11A B7A -0.68(14) . . . . ?
B9A B10A B11A B12A 36.98(10) . . . . ?
B9A B10A B12A B7A -100.67(12) . . . . ?
B9A B10A B12A B8A -37.30(10) . . . . ?
B9A B10A B12A B11A -138.43(11) . . . . ?
B10A B5A B6A C1A -135.07(11) . . . . ?
B10A B5A B6A C2A -98.61(11) . . . . ?
B10A B5A B6A B11A -37.76(10) . . . . ?
B10A B5A B9A B4A 138.77(11) . . . . ?
B10A B5A B9A B8A 101.29(12) . . . . ?
B10A B5A B9A B12A 37.57(10) . . . . ?
B10A B6A B11A C2A -133.40(11) . . . . ?
B10A B6A B11A B7A -101.09(12) . . . . ?
B10A B6A B11A B12A -37.80(10) . . . . ?
B10A B9A B12A B7A 100.87(12) . . . . ?
B10A B9A B12A B8A 138.27(11) . . . . ?
B10A B9A B12A B11A 37.17(10) . . . . ?
B10A B11A B12A B7A -137.86(11) . . . . ?
B10A B11A B12A B8A -100.73(12) . . . . ?
B10A B11A B12A B9A -37.26(10) . . . . ?
B11A C2A B3A C1A -103.37(11) . . . . ?
B11A C2A B3A C3A 152.57(11) . . . . ?
B11A C2A B3A B4A -65.46(12) . . . . ?
B11A C2A B3A B7A 37.35(10) . . . . ?
B11A C2A B3A B8A -2.72(13) . . . . ?
B11A C2A B6A C1A 139.84(11) . . . . ?
B11A C2A B6A B5A 102.82(11) . . . . ?
B11A C2A B6A B10A 40.62(10) . . . . ?
B11A C2A B7A B3A -142.30(11) . . . . ?
B11A C2A B7A B8A -102.86(11) . . . . ?
B11A C2A B7A B12A -40.20(10) . . . . ?
B11A B6A B10A B5A 137.90(11) . . . . ?
B11A B6A B10A B9A 100.45(12) . . . . ?
B11A B6A B10A B12A 37.36(11) . . . . ?
B11A B7A B8A B3A -100.64(11) . . . . ?
B11A B7A B8A B4A -62.99(13) . . . . ?
B11A B7A B8A B9A -0.12(13) . . . . ?
B11A B7A B8A B12A 37.10(10) . . . . ?
B11A B7A B12A B8A -138.53(11) . . . . ?
B11A B7A B12A B9A -101.13(12) . . . . ?
B11A B7A B12A B10A -37.61(10) . . . . ?
B11A B10A B12A B7A 37.76(10) . . . . ?
B11A B10A B12A B8A 101.13(11) . . . . ?
B11A B10A B12A B9A 138.43(11) . . . . ?
B12A B7A B8A B3A -137.74(11) . . . . ?
B12A B7A B8A B4A -100.09(11) . . . . ?
B12A B7A B8A B9A -37.22(10) . . . . ?
B12A B7A B11A C2A 133.64(11) . . . . ?
B12A B7A B11A B6A 100.97(12) . . . . ?
B12A B7A B11A B10A 37.88(10) . . . . ?
B12A B8A B9A B4A -138.25(11) . . . . ?
B12A B8A B9A B5A -100.72(12) . . . . ?
B12A B8A B9A B10A -37.46(10) . . . . ?
B12A B9A B10A B5A -137.97(11) . . . . ?
B12A B9A B10A B6A -100.32(11) . . . . ?
B12A B9A B10A B11A -36.94(10) . . . . ?
B12A B10A B11A C2A -98.05(11) . . . . ?
B12A B10A B11A B6A -137.92(11) . . . . ?
B12A B10A B11A B7A -37.66(10) . . . . ?
